data_4078299
loop_
_publ_author_name
'Hirano, Masafumi'
'Arai, Yasutomo'
'Hamamura, Yuka'
'Komine, Nobuyuki'
'Komiya, Sanshiro'

_publ_section_title
;
 Stoichiometric and Catalytic Cross Dimerization between Conjugated Dienes
 and Conjugated Carbonyls by a Ruthenium(0) Complex: Straightforward
 Access to Unsaturated Carbonyl Compounds by an Oxidative Coupling
 Mechanism
;
_journal_issue 10
_journal_name_full Organometallics
_journal_page_first 4006
_journal_paper_doi 10.1021/om300234d
_journal_volume 31
_journal_year 2012
_chemical_formula_moiety 'C22 H35 N O2 Ru'
_chemical_formula_sum 'C22 H35 N O2 Ru'
_chemical_formula_weight 446.59
_space_group_IT_number 14
_symmetry_cell_setting monoclinic
_symmetry_Int_Tables_number 14
_symmetry_space_group_name_Hall '-P 2ybc'
_symmetry_space_group_name_H-M 'P 1 21/c 1'
_atom_sites_solution_hydrogens geom
_atom_sites_solution_primary direct
_atom_sites_solution_secondary difmap
_cell_angle_alpha 90.0000
_cell_angle_beta 93.084(5)
_cell_angle_gamma 90.0000
_cell_formula_units_Z 8
_cell_length_a 14.246(5)
_cell_length_b 14.126(5)
_cell_length_c 21.015(8)
_cell_measurement_reflns_used 8963
_cell_measurement_temperature 200
_cell_measurement_theta_max 27.48
_cell_measurement_theta_min 3.04
_cell_volume 4223(3)
_computing_cell_refinement CrystalClear
_computing_data_collection 'CrystalClear (Rigaku Inc., 2007)'
_computing_data_reduction CrystalClear
_computing_molecular_graphics 'CrystalStructure 4.0'
_computing_publication_material 'CrystalStructure 4.0 (Rigaku, 2010)'
_computing_structure_refinement 'SHELXL97 (Sheldrick, 2008)'
_computing_structure_solution 'SIR92 (Altomare, et al., 1994)'
_diffrn_ambient_temperature 200
_diffrn_detector_area_resol_mean 7.314
_diffrn_measured_fraction_theta_full 0.994
_diffrn_measured_fraction_theta_max 0.994
_diffrn_measurement_device_type 'Rigaku Mercury70'
_diffrn_measurement_method \w
_diffrn_radiation_type 'Mo K\a'
_diffrn_radiation_wavelength 0.71075
_diffrn_reflns_av_R_equivalents 0.0629
_diffrn_reflns_limit_h_max 15
_diffrn_reflns_limit_h_min -18
_diffrn_reflns_limit_k_max 18
_diffrn_reflns_limit_k_min -17
_diffrn_reflns_limit_l_max 27
_diffrn_reflns_limit_l_min -20
_diffrn_reflns_number 32366
_diffrn_reflns_theta_full 27.53
_diffrn_reflns_theta_max 27.53
_diffrn_standards_number 0
_exptl_absorpt_coefficient_mu 0.758
_exptl_absorpt_correction_T_max 0.947
_exptl_absorpt_correction_T_min 0.893
_exptl_absorpt_correction_type numerical
_exptl_absorpt_process_details 'NUMABS (Rigaku, 1999)'
_exptl_crystal_colour paleYellow
_exptl_crystal_density_diffrn 1.405
_exptl_crystal_density_method 'not measured'
_exptl_crystal_description prism
_exptl_crystal_F_000 1872.00
_exptl_crystal_size_max 0.140
_exptl_crystal_size_mid 0.073
_exptl_crystal_size_min 0.072
_refine_diff_density_max 3.060
_refine_diff_density_min -2.120
_refine_ls_extinction_method none
_refine_ls_goodness_of_fit_ref 1.012
_refine_ls_hydrogen_treatment constr
_refine_ls_number_parameters 469
_refine_ls_number_reflns 9669
_refine_ls_number_restraints 0
_refine_ls_R_factor_gt 0.0962
_refine_ls_shift/su_max 0.001
_refine_ls_structure_factor_coef Fsqd
_refine_ls_weighting_details 'w = 1/[\s^2^(Fo^2^)+(0.0650P)^2^+113.2056P] where P=(Fo^2^+2Fc^2^)/3'
_refine_ls_weighting_scheme calc
_refine_ls_wR_factor_ref 0.2624
_reflns_number_gt 6621
_reflns_number_total 9669
_reflns_threshold_expression F^2^>2.0\s(F^2^)
_cod_data_source_file om300234d_si_001.cif
_cod_data_source_block 3ea
_cod_database_code 4078299

loop_
_symmetry_equiv_pos_site_id
_symmetry_equiv_pos_as_xyz
1 +X,+Y,+Z
2 -X,1/2+Y,1/2-Z
3 -X,-Y,-Z
4 +X,1/2-Y,1/2+Z

loop_
_atom_site_label
_atom_site_type_symbol
_atom_site_fract_x
_atom_site_fract_y
_atom_site_fract_z
_atom_site_U_iso_or_equiv
_atom_site_adp_type
_atom_site_occupancy
_atom_site_symmetry_multiplicity
_atom_site_calc_flag
_atom_site_refinement_flags
Ru1 Ru 0.97966(5) 0.33546(6) 0.66857(3) 0.0252(2) Uani 1.0 4 d .
Ru2 Ru 0.49363(5) 0.33559(6) 0.82904(3) 0.0249(2) Uani 1.0 4 d .
O1 O 1.0760(5) 0.4490(7) 0.8278(4) 0.045(2) Uani 1.0 4 d .
O2 O 0.9435(6) 0.3769(6) 0.8600(4) 0.0408(19) Uani 1.0 4 d .
O3 O 0.5626(6) 0.4480(7) 0.6682(4) 0.045(2) Uani 1.0 4 d .
O4 O 0.4261(5) 0.3752(6) 0.6362(4) 0.0381(18) Uani 1.0 4 d .
N1 N 0.8872(6) 0.2276(7) 0.6950(4) 0.0321(19) Uani 1.0 4 d .
N2 N 0.3954(6) 0.2278(6) 0.8053(4) 0.0297(18) Uani 1.0 4 d .
C1 C 0.8545(7) 0.4178(7) 0.6331(5) 0.028(2) Uani 1.0 4 d .
C2 C 0.9324(8) 0.4822(8) 0.6438(5) 0.035(3) Uani 1.0 4 d .
C3 C 0.9781(7) 0.4793(7) 0.7056(4) 0.0254(19) Uani 1.0 4 d .
C4 C 0.9461(7) 0.4174(7) 0.7532(5) 0.030(2) Uani 1.0 4 d .
C5 C 0.9961(8) 0.4172(7) 0.8167(5) 0.029(2) Uani 1.0 4 d .
C6 C 0.9832(9) 0.3811(10) 0.9248(5) 0.044(3) Uani 1.0 4 d .
C7 C 0.8016(8) 0.4006(9) 0.5693(5) 0.037(3) Uani 1.0 4 d .
C8 C 0.7438(8) 0.3115(8) 0.5729(6) 0.040(3) Uani 1.0 4 d .
C9 C 0.7369(9) 0.4824(9) 0.5480(6) 0.047(3) Uani 1.0 4 d .
C10 C 0.9648(9) 0.5522(8) 0.5950(5) 0.037(3) Uani 1.0 4 d .
C11 C 1.0677(9) 0.5744(10) 0.5981(6) 0.049(3) Uani 1.0 4 d .
C12 C 0.9105(10) 0.6461(9) 0.6020(6) 0.050(3) Uani 1.0 4 d .
C13 C 1.1275(7) 0.3225(8) 0.7007(6) 0.042(3) Uani 1.0 4 d .
C14 C 1.0844(7) 0.2325(8) 0.7039(5) 0.032(3) Uani 1.0 4 d .
C15 C 1.1019(9) 0.1531(9) 0.6571(6) 0.043(3) Uani 1.0 4 d .
C16 C 1.0324(9) 0.1543(9) 0.5990(6) 0.044(3) Uani 1.0 4 d .
C17 C 0.9931(8) 0.2518(8) 0.5828(5) 0.032(3) Uani 1.0 4 d .
C18 C 1.0494(8) 0.3323(9) 0.5790(5) 0.036(3) Uani 1.0 4 d .
C19 C 1.1576(8) 0.3297(10) 0.5851(5) 0.044(3) Uani 1.0 4 d .
C20 C 1.1956(8) 0.3498(10) 0.6522(6) 0.045(3) Uani 1.0 4 d .
C21 C 0.8386(7) 0.1681(8) 0.7097(5) 0.033(3) Uani 1.0 4 d .
C22 C 0.7768(8) 0.0927(8) 0.7275(6) 0.042(3) Uani 1.0 4 d .
C23 C 0.3755(7) 0.4200(8) 0.8651(5) 0.031(2) Uani 1.0 4 d .
C24 C 0.4516(8) 0.4834(7) 0.8519(5) 0.032(3) Uani 1.0 4 d .
C25 C 0.4867(8) 0.4780(7) 0.7906(5) 0.029(2) Uani 1.0 4 d .
C26 C 0.4438(8) 0.4157(7) 0.7431(5) 0.029(2) Uani 1.0 4 d .
C27 C 0.4832(7) 0.4151(7) 0.6802(5) 0.027(2) Uani 1.0 4 d .
C28 C 0.4559(9) 0.3794(9) 0.5712(5) 0.042(3) Uani 1.0 4 d .
C29 C 0.3352(8) 0.4046(9) 0.9298(5) 0.037(3) Uani 1.0 4 d .
C30 C 0.2790(9) 0.3136(9) 0.9286(6) 0.046(3) Uani 1.0 4 d .
C31 C 0.2719(9) 0.4844(10) 0.9490(6) 0.050(3) Uani 1.0 4 d .
C32 C 0.4938(8) 0.5550(8) 0.9004(5) 0.034(3) Uani 1.0 4 d .
C33 C 0.5970(9) 0.5769(10) 0.8923(6) 0.051(4) Uani 1.0 4 d .
C34 C 0.4376(10) 0.6461(8) 0.8955(6) 0.049(3) Uani 1.0 4 d .
C35 C 0.5822(7) 0.3350(8) 0.9170(5) 0.032(2) Uani 1.0 4 d .
C36 C 0.5226(8) 0.2554(8) 0.9159(5) 0.032(3) Uani 1.0 4 d .
C37 C 0.5563(8) 0.1564(8) 0.9010(5) 0.038(3) Uani 1.0 4 d .
C38 C 0.6150(9) 0.1518(8) 0.8424(6) 0.041(3) Uani 1.0 4 d .
C39 C 0.5900(7) 0.2294(8) 0.7935(5) 0.032(3) Uani 1.0 4 d .
C40 C 0.6342(7) 0.3171(8) 0.7926(5) 0.034(3) Uani 1.0 4 d .
C41 C 0.7125(8) 0.3467(9) 0.8397(6) 0.044(3) Uani 1.0 4 d .
C42 C 0.6879(7) 0.3292(9) 0.9084(5) 0.037(3) Uani 1.0 4 d .
C43 C 0.3437(7) 0.1690(9) 0.7916(5) 0.034(3) Uani 1.0 4 d .
C44 C 0.2794(8) 0.0925(8) 0.7744(6) 0.041(3) Uani 1.0 4 d .
H1 H 0.8092 0.4247 0.6676 0.0339 Uiso 1.0 4 calc R
H3 H 1.0390 0.5137 0.7135 0.0305 Uiso 1.0 4 calc R
H4 H 0.8766 0.4229 0.7569 0.0358 Uiso 1.0 4 calc R
H6A H 0.9918 0.4474 0.9376 0.0533 Uiso 1.0 4 calc R
H6B H 1.0442 0.3488 0.9274 0.0533 Uiso 1.0 4 calc R
H6C H 0.9406 0.3499 0.9533 0.0533 Uiso 1.0 4 calc R
H7 H 0.8488 0.3912 0.5363 0.0450 Uiso 1.0 4 calc R
H8A H 0.6985 0.3186 0.6061 0.0481 Uiso 1.0 4 calc R
H8B H 0.7853 0.2577 0.5833 0.0481 Uiso 1.0 4 calc R
H8C H 0.7101 0.3003 0.5317 0.0481 Uiso 1.0 4 calc R
H9A H 0.6888 0.4913 0.5791 0.0559 Uiso 1.0 4 calc R
H9B H 0.7066 0.4677 0.5062 0.0559 Uiso 1.0 4 calc R
H9C H 0.7740 0.5405 0.5450 0.0559 Uiso 1.0 4 calc R
H10 H 0.9477 0.5260 0.5517 0.0450 Uiso 1.0 4 calc R
H11A H 1.1034 0.5161 0.5918 0.0591 Uiso 1.0 4 calc R
H11B H 1.0860 0.6014 0.6399 0.0591 Uiso 1.0 4 calc R
H11C H 1.0810 0.6200 0.5646 0.0591 Uiso 1.0 4 calc R
H12A H 0.9234 0.6716 0.6450 0.0595 Uiso 1.0 4 calc R
H12B H 0.8429 0.6344 0.5951 0.0595 Uiso 1.0 4 calc R
H12C H 0.9307 0.6918 0.5705 0.0595 Uiso 1.0 4 calc R
H13 H 1.1422 0.3515 0.7435 0.0504 Uiso 1.0 4 calc R
H14 H 1.0753 0.2103 0.7484 0.0388 Uiso 1.0 4 calc R
H15A H 1.0971 0.0916 0.6792 0.0514 Uiso 1.0 4 calc R
H15B H 1.1666 0.1589 0.6425 0.0514 Uiso 1.0 4 calc R
H16A H 1.0643 0.1296 0.5618 0.0529 Uiso 1.0 4 calc R
H16B H 0.9796 0.1112 0.6071 0.0529 Uiso 1.0 4 calc R
H17 H 0.9360 0.2516 0.5530 0.0384 Uiso 1.0 4 calc R
H18 H 1.0239 0.3798 0.5473 0.0427 Uiso 1.0 4 calc R
H19A H 1.1795 0.2665 0.5720 0.0528 Uiso 1.0 4 calc R
H19B H 1.1828 0.3772 0.5559 0.0528 Uiso 1.0 4 calc R
H20A H 1.2549 0.3143 0.6604 0.0535 Uiso 1.0 4 calc R
H20B H 1.2100 0.4181 0.6564 0.0535 Uiso 1.0 4 calc R
H22A H 0.8080 0.0316 0.7221 0.0504 Uiso 1.0 4 calc R
H22B H 0.7187 0.0948 0.7004 0.0504 Uiso 1.0 4 calc R
H22C H 0.7618 0.1005 0.7722 0.0504 Uiso 1.0 4 calc R
H23 H 0.3237 0.4259 0.8313 0.0370 Uiso 1.0 4 calc R
H25 H 0.5462 0.5119 0.7816 0.0350 Uiso 1.0 4 calc R
H26 H 0.3738 0.4222 0.7401 0.0352 Uiso 1.0 4 calc R
H28A H 0.5166 0.3473 0.5687 0.0499 Uiso 1.0 4 calc R
H28B H 0.4622 0.4457 0.5583 0.0499 Uiso 1.0 4 calc R
H28C H 0.4089 0.3480 0.5426 0.0499 Uiso 1.0 4 calc R
H29 H 0.3883 0.3986 0.9626 0.0445 Uiso 1.0 4 calc R
H30A H 0.2254 0.3193 0.8976 0.0553 Uiso 1.0 4 calc R
H30B H 0.2561 0.3017 0.9710 0.0553 Uiso 1.0 4 calc R
H30C H 0.3191 0.2610 0.9165 0.0553 Uiso 1.0 4 calc R
H31A H 0.2491 0.4713 0.9913 0.0599 Uiso 1.0 4 calc R
H31B H 0.2183 0.4897 0.9180 0.0599 Uiso 1.0 4 calc R
H31C H 0.3073 0.5439 0.9502 0.0599 Uiso 1.0 4 calc R
H32 H 0.4878 0.5283 0.9440 0.0408 Uiso 1.0 4 calc R
H33A H 0.6196 0.6212 0.9256 0.0615 Uiso 1.0 4 calc R
H33B H 0.6042 0.6055 0.8503 0.0615 Uiso 1.0 4 calc R
H33C H 0.6336 0.5183 0.8957 0.0615 Uiso 1.0 4 calc R
H34A H 0.4443 0.6747 0.8535 0.0586 Uiso 1.0 4 calc R
H34B H 0.4609 0.6903 0.9287 0.0586 Uiso 1.0 4 calc R
H34C H 0.3711 0.6324 0.9011 0.0586 Uiso 1.0 4 calc R
H35 H 0.5646 0.3846 0.9481 0.0389 Uiso 1.0 4 calc R
H36 H 0.4718 0.2581 0.9468 0.0387 Uiso 1.0 4 calc R
H37A H 0.5010 0.1145 0.8942 0.0459 Uiso 1.0 4 calc R
H37B H 0.5943 0.1320 0.9383 0.0459 Uiso 1.0 4 calc R
H38A H 0.6824 0.1575 0.8562 0.0489 Uiso 1.0 4 calc R
H38B H 0.6058 0.0892 0.8218 0.0489 Uiso 1.0 4 calc R
H39 H 0.5706 0.2046 0.7502 0.0381 Uiso 1.0 4 calc R
H40 H 0.6404 0.3432 0.7488 0.0411 Uiso 1.0 4 calc R
H41A H 0.7258 0.4149 0.8340 0.0533 Uiso 1.0 4 calc R
H41B H 0.7702 0.3110 0.8310 0.0533 Uiso 1.0 4 calc R
H42A H 0.7204 0.3767 0.9364 0.0438 Uiso 1.0 4 calc R
H42B H 0.7108 0.2658 0.9219 0.0438 Uiso 1.0 4 calc R
H44A H 0.2585 0.0624 0.8132 0.0490 Uiso 1.0 4 calc R
H44B H 0.3114 0.0457 0.7488 0.0490 Uiso 1.0 4 calc R
H44C H 0.2248 0.1179 0.7496 0.0490 Uiso 1.0 4 calc R

loop_
_atom_site_aniso_label
_atom_site_aniso_U_11
_atom_site_aniso_U_22
_atom_site_aniso_U_33
_atom_site_aniso_U_12
_atom_site_aniso_U_13
_atom_site_aniso_U_23
Ru1 0.0254(4) 0.0286(4) 0.0217(4) -0.0011(4) 0.0019(3) 0.0004(3)
Ru2 0.0260(4) 0.0263(4) 0.0224(4) -0.0011(3) 0.0008(3) -0.0008(3)
O1 0.027(4) 0.083(7) 0.024(4) 0.005(4) -0.001(3) -0.001(4)
O2 0.036(4) 0.056(5) 0.030(4) -0.013(4) -0.002(3) 0.010(4)
O3 0.032(4) 0.082(7) 0.021(4) 0.016(4) -0.000(3) 0.004(4)
O4 0.033(4) 0.054(5) 0.027(4) -0.007(4) 0.004(3) -0.011(4)
N1 0.033(5) 0.032(5) 0.032(5) -0.006(4) 0.001(4) 0.003(4)
N2 0.031(5) 0.024(5) 0.034(5) -0.005(4) 0.005(4) -0.005(4)
C1 0.028(5) 0.031(5) 0.025(5) 0.002(4) -0.000(4) -0.003(4)
C2 0.051(7) 0.027(6) 0.027(5) -0.010(5) 0.003(5) 0.001(4)
C3 0.035(6) 0.019(5) 0.023(5) -0.006(4) 0.005(4) -0.002(4)
C4 0.030(5) 0.034(6) 0.025(5) -0.005(4) 0.002(4) 0.001(4)
C5 0.038(6) 0.026(5) 0.024(5) -0.003(4) -0.001(4) 0.003(4)
C6 0.059(8) 0.051(8) 0.023(5) -0.005(6) 0.000(5) 0.001(5)
C7 0.038(6) 0.047(7) 0.027(5) -0.005(5) -0.000(4) -0.000(5)
C8 0.035(6) 0.042(7) 0.042(6) -0.002(5) -0.004(5) -0.003(5)
C9 0.044(7) 0.052(8) 0.043(7) 0.005(6) -0.010(5) 0.013(6)
C10 0.054(7) 0.034(6) 0.024(5) -0.003(5) 0.002(5) 0.004(5)
C11 0.057(8) 0.046(8) 0.046(7) -0.013(6) 0.014(6) 0.009(6)
C12 0.076(9) 0.032(7) 0.042(7) 0.007(6) 0.007(6) 0.005(5)
C13 0.021(5) 0.038(7) 0.066(8) 0.007(5) -0.012(5) -0.015(6)
C14 0.029(5) 0.041(6) 0.027(5) 0.010(5) 0.004(4) 0.006(5)
C15 0.042(7) 0.038(7) 0.048(7) 0.006(5) 0.002(5) 0.001(5)
C16 0.054(7) 0.038(7) 0.039(6) 0.010(6) 0.001(5) -0.010(5)
C17 0.041(6) 0.033(6) 0.021(5) 0.011(5) 0.001(4) -0.005(4)
C18 0.049(6) 0.041(6) 0.018(5) 0.014(6) 0.012(4) 0.002(5)
C19 0.038(6) 0.062(8) 0.034(6) -0.002(6) 0.016(5) 0.006(6)
C20 0.031(6) 0.054(8) 0.049(7) 0.006(6) 0.004(5) -0.003(6)
C21 0.032(5) 0.037(6) 0.031(5) 0.010(5) 0.003(4) -0.005(5)
C22 0.031(6) 0.035(6) 0.060(8) 0.002(5) 0.003(5) 0.004(6)
C23 0.026(5) 0.037(6) 0.030(5) 0.002(4) 0.004(4) -0.003(4)
C24 0.043(6) 0.023(5) 0.031(5) -0.012(5) 0.004(4) -0.002(4)
C25 0.036(6) 0.027(5) 0.024(5) -0.001(4) -0.004(4) -0.002(4)
C26 0.038(6) 0.030(5) 0.021(5) 0.001(4) 0.004(4) -0.002(4)
C27 0.028(5) 0.027(5) 0.027(5) 0.004(4) 0.003(4) 0.004(4)
C28 0.054(7) 0.047(7) 0.024(5) 0.008(6) 0.006(5) -0.002(5)
C29 0.033(6) 0.047(7) 0.031(6) -0.001(5) 0.001(4) -0.004(5)
C30 0.043(7) 0.051(8) 0.046(7) -0.008(6) 0.019(5) 0.001(6)
C31 0.048(8) 0.056(8) 0.047(7) 0.007(6) 0.012(6) -0.008(6)
C32 0.049(7) 0.029(6) 0.024(5) 0.005(5) 0.004(4) -0.004(4)
C33 0.056(8) 0.049(8) 0.048(7) -0.019(7) -0.001(6) -0.012(6)
C34 0.079(10) 0.027(6) 0.040(7) 0.010(6) 0.005(6) -0.003(5)
C35 0.041(6) 0.033(6) 0.022(5) 0.003(5) -0.010(4) -0.000(4)
C36 0.037(6) 0.036(6) 0.022(5) 0.006(5) -0.006(4) -0.002(4)
C37 0.047(7) 0.029(6) 0.038(6) 0.004(5) -0.004(5) 0.001(5)
C38 0.046(7) 0.031(6) 0.045(6) 0.006(5) -0.000(5) -0.005(5)
C39 0.034(6) 0.036(6) 0.025(5) 0.004(5) 0.004(4) -0.010(4)
C40 0.028(5) 0.044(7) 0.032(5) 0.001(5) 0.002(4) 0.001(5)
C41 0.025(6) 0.043(7) 0.065(8) 0.001(5) 0.000(5) -0.002(6)
C42 0.035(6) 0.041(6) 0.033(5) -0.002(5) -0.008(4) -0.003(5)
C43 0.033(6) 0.042(6) 0.028(5) 0.015(5) 0.002(4) 0.000(5)
C44 0.040(7) 0.032(6) 0.050(7) 0.001(5) 0.005(5) 0.001(5)

loop_
_atom_type_symbol
_atom_type_description
_atom_type_scat_dispersion_real
_atom_type_scat_dispersion_imag
_atom_type_scat_source
C C 0.0033 0.0016
;
International Tables for Crystallography
(1992, Vol. C, Tables 4.2.6.8 and 6.1.1.4)
;
H H 0.0000 0.0000
;
International Tables for Crystallography
(1992, Vol. C, Table 6.1.1.4)
;
N N 0.0061 0.0033
;
International Tables for Crystallography
(1992, Vol. C, Tables 4.2.6.8 and 6.1.1.4)
;
O O 0.0106 0.0060
;
International Tables for Crystallography
(1992, Vol. C, Tables 4.2.6.8 and 6.1.1.4)
;
Ru Ru -1.2594 0.8363
;
International Tables for Crystallography
(1992, Vol. C, Tables 4.2.6.8 and 6.1.1.4)
;

loop_
_geom_angle_atom_site_label_1
_geom_angle_atom_site_label_2
_geom_angle_atom_site_label_3
_geom_angle
_geom_angle_publ_flag
N1 Ru1 C1 88.0(4) yes
N1 Ru1 C2 123.2(4) yes
N1 Ru1 C3 124.2(4) yes
N1 Ru1 C4 90.1(4) yes
N1 Ru1 C13 117.6(4) yes
N1 Ru1 C14 81.7(4) yes
N1 Ru1 C17 84.8(4) yes
N1 Ru1 C18 122.3(4) yes
C1 Ru1 C2 37.8(4) yes
C1 Ru1 C3 66.9(4) yes
C1 Ru1 C4 77.9(4) yes
C1 Ru1 C13 152.9(4) yes
C1 Ru1 C14 169.3(4) yes
C1 Ru1 C17 96.4(4) yes
C1 Ru1 C18 96.7(4) yes
C2 Ru1 C3 37.6(4) yes
C2 Ru1 C4 67.9(4) yes
C2 Ru1 C13 115.1(5) yes
C2 Ru1 C14 152.8(4) yes
C2 Ru1 C17 110.5(4) yes
C2 Ru1 C18 87.9(4) yes
C3 Ru1 C4 38.0(4) yes
C3 Ru1 C13 89.8(4) yes
C3 Ru1 C14 121.3(4) yes
C3 Ru1 C17 143.9(4) yes
C3 Ru1 C18 110.0(4) yes
C4 Ru1 C13 92.4(5) yes
C4 Ru1 C14 104.5(4) yes
C4 Ru1 C17 172.5(4) yes
C4 Ru1 C18 147.3(4) yes
C13 Ru1 C14 37.8(4) yes
C13 Ru1 C17 94.8(5) yes
C13 Ru1 C18 77.8(5) yes
C14 Ru1 C17 80.3(4) yes
C14 Ru1 C18 86.9(4) yes
C17 Ru1 C18 37.5(4) yes
N2 Ru2 C23 87.9(4) yes
N2 Ru2 C24 123.0(4) yes
N2 Ru2 C25 124.4(4) yes
N2 Ru2 C26 89.8(4) yes
N2 Ru2 C35 122.9(4) yes
N2 Ru2 C36 85.2(4) yes
N2 Ru2 C39 81.1(4) yes
N2 Ru2 C40 115.9(4) yes
C23 Ru2 C24 37.8(4) yes
C23 Ru2 C25 67.0(4) yes
C23 Ru2 C26 77.8(4) yes
C23 Ru2 C35 97.3(4) yes
C23 Ru2 C36 96.1(4) yes
C23 Ru2 C39 168.7(4) yes
C23 Ru2 C40 154.3(4) yes
C24 Ru2 C25 37.3(4) yes
C24 Ru2 C26 67.6(4) yes
C24 Ru2 C35 88.3(4) yes
C24 Ru2 C36 110.4(4) yes
C24 Ru2 C39 153.4(4) yes
C24 Ru2 C40 116.5(4) yes
C25 Ru2 C26 38.4(4) yes
C25 Ru2 C35 109.4(4) yes
C25 Ru2 C36 143.2(4) yes
C25 Ru2 C39 121.7(4) yes
C25 Ru2 C40 90.3(4) yes
C26 Ru2 C35 146.9(4) yes
C26 Ru2 C36 172.3(4) yes
C26 Ru2 C39 104.5(4) yes
C26 Ru2 C40 92.0(4) yes
C35 Ru2 C36 37.8(4) yes
C35 Ru2 C39 86.6(4) yes
C35 Ru2 C40 78.3(4) yes
C36 Ru2 C39 80.5(4) yes
C36 Ru2 C40 95.5(4) yes
C39 Ru2 C40 37.0(4) yes
C5 O2 C6 114.7(9) yes
C27 O4 C28 116.1(9) yes
Ru1 N1 C21 178.6(9) yes
Ru2 N2 C43 178.6(9) yes
Ru1 C1 C2 71.5(6) yes
Ru1 C1 C7 124.2(7) yes
C2 C1 C7 125.3(9) yes
Ru1 C2 C1 70.7(6) yes
Ru1 C2 C3 69.0(6) yes
Ru1 C2 C10 131.7(8) yes
C1 C2 C3 115.8(9) yes
C1 C2 C10 124.5(9) yes
C3 C2 C10 119.7(10) yes
Ru1 C3 C2 73.4(6) yes
Ru1 C3 C4 71.8(6) yes
C2 C3 C4 120.8(9) yes
Ru1 C4 C3 70.2(6) yes
Ru1 C4 C5 127.9(7) yes
C3 C4 C5 118.6(9) yes
O1 C5 O2 124.8(9) yes
O1 C5 C4 124.4(9) yes
O2 C5 C4 110.8(9) yes
C1 C7 C8 109.6(9) yes
C1 C7 C9 113.6(10) yes
C8 C7 C9 108.8(10) yes
C2 C10 C11 116.1(10) yes
C2 C10 C12 108.8(10) yes
C11 C10 C12 108.1(10) yes
Ru1 C13 C14 71.1(6) yes
Ru1 C13 C20 114.7(8) yes
C14 C13 C20 124.3(11) yes
Ru1 C14 C13 71.1(6) yes
Ru1 C14 C15 113.7(7) yes
C13 C14 C15 123.0(10) yes
C14 C15 C16 112.8(10) yes
C15 C16 C17 113.8(10) yes
Ru1 C17 C16 110.8(7) yes
Ru1 C17 C18 71.4(6) yes
C16 C17 C18 123.1(10) yes
Ru1 C18 C17 71.1(6) yes
Ru1 C18 C19 115.4(7) yes
C17 C18 C19 123.4(11) yes
C18 C19 C20 112.4(9) yes
C13 C20 C19 112.0(10) yes
N1 C21 C22 179.4(11) yes
Ru2 C23 C24 71.3(6) yes
Ru2 C23 C29 123.8(7) yes
C24 C23 C29 125.8(9) yes
Ru2 C24 C23 70.9(6) yes
Ru2 C24 C25 68.9(6) yes
Ru2 C24 C32 131.2(7) yes
C23 C24 C25 116.7(9) yes
C23 C24 C32 123.5(9) yes
C25 C24 C32 119.8(9) yes
Ru2 C25 C24 73.8(6) yes
Ru2 C25 C26 72.6(6) yes
C24 C25 C26 120.5(9) yes
Ru2 C26 C25 69.0(6) yes
Ru2 C26 C27 127.7(7) yes
C25 C26 C27 117.4(9) yes
O3 C27 O4 122.7(9) yes
O3 C27 C26 124.7(9) yes
O4 C27 C26 112.5(9) yes
C23 C29 C30 109.4(9) yes
C23 C29 C31 113.1(10) yes
C30 C29 C31 108.4(10) yes
C24 C32 C33 114.0(10) yes
C24 C32 C34 109.1(9) yes
C33 C32 C34 109.2(10) yes
Ru2 C35 C36 70.6(6) yes
Ru2 C35 C42 115.5(7) yes
C36 C35 C42 123.6(10) yes
Ru2 C36 C35 71.6(6) yes
Ru2 C36 C37 110.9(7) yes
C35 C36 C37 122.8(10) yes
C36 C37 C38 113.5(9) yes
C37 C38 C39 113.1(9) yes
Ru2 C39 C38 112.9(7) yes
Ru2 C39 C40 71.8(6) yes
C38 C39 C40 123.8(9) yes
Ru2 C40 C39 71.3(6) yes
Ru2 C40 C41 113.2(8) yes
C39 C40 C41 123.9(10) yes
C40 C41 C42 112.1(9) yes
C35 C42 C41 112.4(8) yes
N2 C43 C44 178.8(12) yes
Ru1 C1 H1 110.201 no
C2 C1 H1 110.202 no
C7 C1 H1 110.214 no
Ru1 C3 H3 119.286 no
C2 C3 H3 119.286 no
C4 C3 H3 119.290 no
Ru1 C4 H4 111.257 no
C3 C4 H4 111.258 no
C5 C4 H4 111.268 no
O2 C6 H6A 109.472 no
O2 C6 H6B 109.471 no
O2 C6 H6C 109.474 no
H6A C6 H6B 109.470 no
H6A C6 H6C 109.461 no
H6B C6 H6C 109.478 no
C1 C7 H7 108.253 no
C8 C7 H7 108.238 no
C9 C7 H7 108.240 no
C7 C8 H8A 109.460 no
C7 C8 H8B 109.470 no
C7 C8 H8C 109.476 no
H8A C8 H8B 109.469 no
H8A C8 H8C 109.474 no
H8B C8 H8C 109.479 no
C7 C9 H9A 109.474 no
C7 C9 H9B 109.472 no
C7 C9 H9C 109.478 no
H9A C9 H9B 109.467 no
H9A C9 H9C 109.476 no
H9B C9 H9C 109.460 no
C2 C10 H10 107.854 no
C11 C10 H10 107.852 no
C12 C10 H10 107.858 no
C10 C11 H11A 109.468 no
C10 C11 H11B 109.471 no
C10 C11 H11C 109.466 no
H11A C11 H11B 109.467 no
H11A C11 H11C 109.477 no
H11B C11 H11C 109.480 no
C10 C12 H12A 109.478 no
C10 C12 H12B 109.466 no
C10 C12 H12C 109.468 no
H12A C12 H12B 109.477 no
H12A C12 H12C 109.481 no
H12B C12 H12C 109.458 no
Ru1 C13 H13 113.289 no
C14 C13 H13 113.296 no
C20 C13 H13 113.294 no
Ru1 C14 H14 113.962 no
C13 C14 H14 113.955 no
C15 C14 H14 113.972 no
C14 C15 H15A 109.027 no
C14 C15 H15B 109.039 no
C16 C15 H15A 109.045 no
C16 C15 H15B 109.039 no
H15A C15 H15B 107.804 no
C15 C16 H16A 108.785 no
C15 C16 H16B 108.788 no
C17 C16 H16A 108.802 no
C17 C16 H16B 108.791 no
H16A C16 H16B 107.674 no
Ru1 C17 H17 114.599 no
C16 C17 H17 114.590 no
C18 C17 H17 114.591 no
Ru1 C18 H18 113.369 no
C17 C18 H18 113.375 no
C19 C18 H18 113.387 no
C18 C19 H19A 109.122 no
C18 C19 H19B 109.102 no
C20 C19 H19A 109.122 no
C20 C19 H19B 109.126 no
H19A C19 H19B 107.855 no
C13 C20 H20A 109.206 no
C13 C20 H20B 109.202 no
C19 C20 H20A 109.205 no
C19 C20 H20B 109.209 no
H20A C20 H20B 107.896 no
C21 C22 H22A 109.470 no
C21 C22 H22B 109.476 no
C21 C22 H22C 109.471 no
H22A C22 H22B 109.466 no
H22A C22 H22C 109.473 no
H22B C22 H22C 109.470 no
Ru2 C23 H23 110.228 no
C24 C23 H23 110.222 no
C29 C23 H23 110.227 no
Ru2 C25 H25 119.545 no
C24 C25 H25 119.543 no
C26 C25 H25 119.551 no
Ru2 C26 H26 111.890 no
C25 C26 H26 111.894 no
C27 C26 H26 111.878 no
O4 C28 H28A 109.462 no
O4 C28 H28B 109.460 no
O4 C28 H28C 109.462 no
H28A C28 H28B 109.476 no
H28A C28 H28C 109.485 no
H28B C28 H28C 109.483 no
C23 C29 H29 108.625 no
C30 C29 H29 108.625 no
C31 C29 H29 108.616 no
C29 C30 H30A 109.476 no
C29 C30 H30B 109.465 no
C29 C30 H30C 109.473 no
H30A C30 H30B 109.474 no
H30A C30 H30C 109.478 no
H30B C30 H30C 109.462 no
C29 C31 H31A 109.474 no
C29 C31 H31B 109.478 no
C29 C31 H31C 109.478 no
H31A C31 H31B 109.462 no
H31A C31 H31C 109.469 no
H31B C31 H31C 109.467 no
C24 C32 H32 108.135 no
C33 C32 H32 108.142 no
C34 C32 H32 108.132 no
C32 C33 H33A 109.464 no
C32 C33 H33B 109.469 no
C32 C33 H33C 109.468 no
H33A C33 H33B 109.467 no
H33A C33 H33C 109.477 no
H33B C33 H33C 109.482 no
C32 C34 H34A 109.472 no
C32 C34 H34B 109.478 no
C32 C34 H34C 109.480 no
H34A C34 H34B 109.472 no
H34A C34 H34C 109.466 no
H34B C34 H34C 109.461 no
Ru2 C35 H35 113.422 no
C36 C35 H35 113.437 no
C42 C35 H35 113.432 no
Ru2 C36 H36 114.627 no
C35 C36 H36 114.618 no
C37 C36 H36 114.630 no
C36 C37 H37A 108.870 no
C36 C37 H37B 108.870 no
C38 C37 H37A 108.881 no
C38 C37 H37B 108.867 no
H37A C37 H37B 107.707 no
C37 C38 H38A 108.966 no
C37 C38 H38B 108.959 no
C39 C38 H38A 108.969 no
C39 C38 H38B 108.962 no
H38A C38 H38B 107.765 no
Ru2 C39 H39 113.755 no
C38 C39 H39 113.754 no
C40 C39 H39 113.762 no
Ru2 C40 H40 113.768 no
C39 C40 H40 113.771 no
C41 C40 H40 113.781 no
C40 C41 H41A 109.187 no
C40 C41 H41B 109.185 no
C42 C41 H41A 109.190 no
C42 C41 H41B 109.182 no
H41A C41 H41B 107.891 no
C35 C42 H42A 109.113 no
C35 C42 H42B 109.114 no
C41 C42 H42A 109.121 no
C41 C42 H42B 109.124 no
H42A C42 H42B 107.856 no
C43 C44 H44A 109.462 no
C43 C44 H44B 109.464 no
C43 C44 H44C 109.479 no
H44A C44 H44B 109.474 no
H44A C44 H44C 109.471 no
H44B C44 H44C 109.477 no

loop_
_geom_bond_atom_site_label_1
_geom_bond_atom_site_label_2
_geom_bond_distance
_geom_bond_publ_flag
Ru1 N1 2.108(9) yes
Ru1 C1 2.223(10) yes
Ru1 C2 2.233(11) yes
Ru1 C3 2.176(9) yes
Ru1 C4 2.197(10) yes
Ru1 C13 2.185(10) yes
Ru1 C14 2.185(11) yes
Ru1 C17 2.172(10) yes
Ru1 C18 2.175(10) yes
Ru2 N2 2.110(9) yes
Ru2 C23 2.228(10) yes
Ru2 C24 2.232(10) yes
Ru2 C25 2.168(10) yes
Ru2 C26 2.216(10) yes
Ru2 C35 2.181(10) yes
Ru2 C36 2.168(10) yes
Ru2 C39 2.191(11) yes
Ru2 C40 2.198(11) yes
O1 C5 1.235(13) yes
O2 C5 1.336(13) yes
O2 C6 1.448(13) yes
O3 C27 1.262(13) yes
O4 C27 1.323(12) yes
O4 C28 1.454(13) yes
N1 C21 1.142(14) yes
N2 C43 1.136(14) yes
C1 C2 1.443(15) yes
C1 C7 1.521(14) yes
C2 C3 1.422(13) yes
C2 C10 1.515(15) yes
C3 C4 1.423(14) yes
C4 C5 1.478(13) yes
C7 C8 1.508(17) yes
C7 C9 1.530(17) yes
C10 C11 1.497(18) yes
C10 C12 1.546(17) yes
C13 C14 1.415(16) yes
C13 C20 1.495(17) yes
C14 C15 1.522(16) yes
C15 C16 1.529(16) yes
C16 C17 1.518(16) yes
C17 C18 1.396(16) yes
C18 C19 1.540(16) yes
C19 C20 1.508(16) yes
C21 C22 1.444(16) yes
C23 C24 1.444(15) yes
C23 C29 1.520(15) yes
C24 C25 1.408(14) yes
C24 C32 1.535(14) yes
C25 C26 1.442(14) yes
C26 C27 1.463(14) yes
C29 C30 1.513(17) yes
C29 C31 1.511(18) yes
C32 C33 1.520(18) yes
C32 C34 1.517(17) yes
C35 C36 1.408(15) yes
C35 C42 1.527(15) yes
C36 C37 1.517(16) yes
C37 C38 1.527(16) yes
C38 C39 1.532(15) yes
C39 C40 1.391(16) yes
C40 C41 1.510(15) yes
C41 C42 1.524(16) yes
C43 C44 1.450(16) yes
C1 H1 1.000 no
C3 H3 1.000 no
C4 H4 1.000 no
C6 H6A 0.980 no
C6 H6B 0.980 no
C6 H6C 0.980 no
C7 H7 1.000 no
C8 H8A 0.980 no
C8 H8B 0.980 no
C8 H8C 0.980 no
C9 H9A 0.980 no
C9 H9B 0.980 no
C9 H9C 0.980 no
C10 H10 1.000 no
C11 H11A 0.980 no
C11 H11B 0.980 no
C11 H11C 0.980 no
C12 H12A 0.980 no
C12 H12B 0.980 no
C12 H12C 0.980 no
C13 H13 1.000 no
C14 H14 1.000 no
C15 H15A 0.990 no
C15 H15B 0.990 no
C16 H16A 0.990 no
C16 H16B 0.990 no
C17 H17 1.000 no
C18 H18 1.000 no
C19 H19A 0.990 no
C19 H19B 0.990 no
C20 H20A 0.990 no
C20 H20B 0.990 no
C22 H22A 0.980 no
C22 H22B 0.980 no
C22 H22C 0.980 no
C23 H23 1.000 no
C25 H25 1.000 no
C26 H26 1.000 no
C28 H28A 0.980 no
C28 H28B 0.980 no
C28 H28C 0.980 no
C29 H29 1.000 no
C30 H30A 0.980 no
C30 H30B 0.980 no
C30 H30C 0.980 no
C31 H31A 0.980 no
C31 H31B 0.980 no
C31 H31C 0.980 no
C32 H32 1.000 no
C33 H33A 0.980 no
C33 H33B 0.980 no
C33 H33C 0.980 no
C34 H34A 0.980 no
C34 H34B 0.980 no
C34 H34C 0.980 no
C35 H35 1.000 no
C36 H36 1.000 no
C37 H37A 0.990 no
C37 H37B 0.990 no
C38 H38A 0.990 no
C38 H38B 0.990 no
C39 H39 1.000 no
C40 H40 1.000 no
C41 H41A 0.990 no
C41 H41B 0.990 no
C42 H42A 0.990 no
C42 H42B 0.990 no
C44 H44A 0.980 no
C44 H44B 0.980 no
C44 H44C 0.980 no

loop_
_geom_contact_atom_site_label_1
_geom_contact_atom_site_label_2
_geom_contact_distance
_geom_contact_publ_flag
_geom_contact_site_symmetry_2
O1 C3 2.889(11) no .
O1 C6 2.666(14) no .
O1 C13 3.328(15) no .
O3 C25 2.875(12) no .
O3 C28 2.660(13) no .
O3 C40 3.319(13) no .
N1 C8 3.404(14) no .
N1 C15 3.370(15) no .
N1 C16 3.141(15) no .
N2 C30 3.377(15) no .
N2 C37 3.134(14) no .
N2 C38 3.360(15) no .
C1 C12 3.394(16) no .
C2 C9 3.347(16) no .
C3 C11 2.974(16) no .
C3 C12 3.315(15) no .
C5 C13 3.425(16) no .
C7 C10 3.185(16) no .
C7 C17 3.443(16) no .
C9 C10 3.484(17) no .
C9 C12 3.528(18) no .
C10 C18 3.356(16) no .
C11 C18 3.451(18) no .
C13 C16 3.425(17) no .
C14 C19 3.080(16) no .
C15 C18 3.086(17) no .
C15 C19 3.044(18) no .
C15 C20 3.086(18) no .
C16 C19 3.076(18) no .
C17 C20 3.450(16) no .
C23 C34 3.366(16) no .
C24 C31 3.359(17) no .
C25 C33 2.937(16) no .
C25 C34 3.340(16) no .
C27 C40 3.404(14) no .
C29 C32 3.186(16) no .
C29 C36 3.426(16) no .
C30 C36 3.591(17) no .
C31 C32 3.518(18) no .
C31 C34 3.513(19) no .
C32 C35 3.364(15) no .
C33 C35 3.465(18) no .
C35 C38 3.074(16) no .
C36 C41 3.466(16) no .
C37 C40 3.442(16) no .
C37 C42 3.077(16) no .
C38 C41 3.086(17) no .
C38 C42 3.022(16) no .
C39 C42 3.067(14) no .
O1 C21 3.434(15) no 2_756
O1 C22 3.183(15) no 2_756
O2 C41 3.323(13) no .
O3 C43 3.480(15) no 2_656
O3 C44 3.224(14) no 2_656
O4 C20 3.339(14) no 1_455
C8 C34 3.572(18) no 2_646
C15 C44 3.540(16) no 1_655
C20 O4 3.339(14) no 1_655
C21 O1 3.434(15) no 2_746
C22 O1 3.183(15) no 2_746
C22 C38 3.526(17) no .
C34 C8 3.572(18) no 2_656
C38 C22 3.526(17) no .
C41 O2 3.323(13) no .
C43 O3 3.480(15) no 2_646
C44 O3 3.224(14) no 2_646
C44 C15 3.540(16) no 1_455
Ru1 H7 3.3561 no .
Ru1 H8B 3.3977 no .
Ru1 H11A 3.5396 no .
Ru1 H16B 3.4211 no .
Ru1 H20B 3.5052 no .
Ru2 H29 3.3719 no .
Ru2 H30C 3.3416 no .
Ru2 H33C 3.5069 no .
Ru2 H37A 3.4095 no .
Ru2 H41A 3.4884 no .
O1 H3 2.5981 no .
O1 H4 3.1583 no .
O1 H6A 2.6562 no .
O1 H6B 2.5856 no .
O1 H13 2.4711 no .
O2 H4 2.4092 no .
O3 H25 2.5707 no .
O3 H26 3.1764 no .
O3 H28A 2.5839 no .
O3 H28B 2.6506 no .
O3 H40 2.4674 no .
O4 H26 2.4358 no .
N1 H1 3.0406 no .
N1 H4 3.0575 no .
N1 H8A 3.4387 no .
N1 H8B 2.7245 no .
N1 H14 2.8601 no .
N1 H15A 3.5858 no .
N1 H16B 2.8476 no .
N1 H17 3.1182 no .
N1 H22A 3.0553 no .
N1 H22B 3.0531 no .
N1 H22C 3.0596 no .
N2 H23 3.0389 no .
N2 H26 3.0772 no .
N2 H30A 3.4362 no .
N2 H30C 2.6719 no .
N2 H36 3.1412 no .
N2 H37A 2.8303 no .
N2 H38B 3.5811 no .
N2 H39 2.8266 no .
N2 H44A 3.0540 no .
N2 H44B 3.0500 no .
N2 H44C 3.0624 no .
C1 H3 3.3350 no .
C1 H4 2.6043 no .
C1 H8A 2.6630 no .
C1 H8B 2.6578 no .
C1 H8C 3.3242 no .
C1 H9A 2.7657 no .
C1 H9B 3.3831 no .
C1 H9C 2.7420 no .
C1 H10 2.6972 no .
C1 H12B 3.1642 no .
C1 H17 3.1465 no .
C1 H18 3.1356 no .
C2 H4 2.6801 no .
C2 H7 2.8076 no .
C2 H9C 3.0938 no .
C2 H11A 2.7652 no .
C2 H11B 2.7655 no .
C2 H11C 3.3790 no .
C2 H12A 2.6780 no .
C2 H12B 2.6740 no .
C2 H12C 3.3371 no .
C2 H18 2.8621 no .
C3 H1 2.6106 no .
C3 H10 3.3064 no .
C3 H11A 3.1034 no .
C3 H11B 2.7331 no .
C3 H12A 3.0827 no .
C3 H13 3.0257 no .
C4 H1 2.5836 no .
C4 H13 2.9632 no .
C4 H14 3.4619 no .
C5 H3 2.6602 no .
C5 H6A 2.5796 no .
C5 H6B 2.5771 no .
C5 H6C 3.1642 no .
C5 H13 2.8118 no .
C5 H14 3.4716 no .
C7 H10 2.7733 no .
C7 H12B 3.3922 no .
C7 H17 2.8779 no .
C7 H18 3.2384 no .
C8 H1 2.6798 no .
C8 H9A 2.6629 no .
C8 H9B 2.6531 no .
C8 H9C 3.3198 no .
C8 H17 2.9172 no .
C9 H1 2.7854 no .
C9 H8A 2.6865 no .
C9 H8B 3.3228 no .
C9 H8C 2.6198 no .
C9 H10 3.0622 no .
C9 H12B 2.7757 no .
C10 H1 3.2934 no .
C10 H3 2.7088 no .
C10 H7 3.0337 no .
C10 H9C 2.8650 no .
C10 H18 2.7812 no .
C11 H3 2.6255 no .
C11 H12A 2.7021 no .
C11 H12B 3.3098 no .
C11 H12C 2.6030 no .
C11 H18 3.0010 no .
C11 H19B 3.3747 no .
C11 H20B 3.1964 no .
C12 H3 3.4461 no .
C12 H9C 2.6810 no .
C12 H11A 3.3218 no .
C12 H11B 2.6585 no .
C12 H11C 2.6193 no .
C13 H3 2.9998 no .
C13 H11A 3.5712 no .
C13 H15A 3.3183 no .
C13 H15B 2.6861 no .
C13 H18 3.5656 no .
C13 H19A 2.9510 no .
C13 H19B 3.2761 no .
C14 H16A 3.3210 no .
C14 H16B 2.9971 no .
C14 H19A 3.1880 no .
C14 H20A 2.8825 no .
C14 H20B 3.3561 no .
C15 H13 3.3715 no .
C15 H17 3.4274 no .
C15 H19A 2.6837 no .
C15 H20A 3.1500 no .
C16 H14 3.2616 no .
C16 H18 3.3660 no .
C16 H19A 2.7124 no .
C17 H7 2.9744 no .
C17 H8B 2.9619 no .
C17 H15A 3.3312 no .
C17 H15B 3.0114 no .
C17 H19A 2.6855 no .
C17 H19B 3.3055 no .
C18 H7 3.0640 no .
C18 H10 3.1344 no .
C18 H11A 2.7175 no .
C18 H15B 3.2139 no .
C18 H16A 2.8958 no .
C18 H16B 3.3400 no .
C18 H20A 3.3209 no .
C18 H20B 2.9916 no .
C19 H11A 2.7498 no .
C19 H13 3.3605 no .
C19 H15B 2.6971 no .
C19 H16A 3.1510 no .
C19 H17 3.3774 no .
C20 H3 3.5097 no .
C20 H11A 2.9461 no .
C20 H14 3.3585 no .
C20 H15B 2.7329 no .
C20 H18 3.2307 no .
C21 H8A 3.5737 no .
C21 H8B 3.0018 no .
C21 H14 3.4778 no .
C21 H16B 3.1295 no .
C23 H25 3.3362 no .
C23 H26 2.6260 no .
C23 H30A 2.6880 no .
C23 H30B 3.3252 no .
C23 H30C 2.6377 no .
C23 H31A 3.3641 no .
C23 H31B 2.7366 no .
C23 H31C 2.7193 no .
C23 H32 2.7134 no .
C23 H34C 3.0950 no .
C23 H35 3.1692 no .
C23 H36 3.1320 no .
C24 H26 2.6869 no .
C24 H29 2.8080 no .
C24 H31C 3.1118 no .
C24 H33A 3.3933 no .
C24 H33B 2.7752 no .
C24 H33C 2.7487 no .
C24 H34A 2.7035 no .
C24 H34B 3.3366 no .
C24 H34C 2.6345 no .
C24 H35 2.8773 no .
C25 H23 2.6233 no .
C25 H32 3.3013 no .
C25 H33B 2.7184 no .
C25 H33C 3.0143 no .
C25 H34A 3.1483 no .
C25 H40 3.0652 no .
C25 H41A 3.5910 no .
C26 H23 2.5935 no .
C26 H39 3.4863 no .
C26 H40 2.9785 no .
C27 H25 2.6480 no .
C27 H28A 2.5984 no .
C27 H28B 2.5989 no .
C27 H28C 3.1693 no .
C27 H39 3.5156 no .
C27 H40 2.7892 no .
C29 H32 2.7925 no .
C29 H34C 3.3175 no .
C29 H35 3.2831 no .
C29 H36 2.8503 no .
C30 H23 2.6914 no .
C30 H31A 2.6334 no .
C30 H31B 2.6381 no .
C30 H31C 3.3058 no .
C30 H36 2.8622 no .
C31 H23 2.7457 no .
C31 H30A 2.6392 no .
C31 H30B 2.6333 no .
C31 H30C 3.3054 no .
C31 H32 3.1442 no .
C31 H34C 2.7439 no .
C32 H23 3.3057 no .
C32 H25 2.7128 no .
C32 H29 3.0089 no .
C32 H31C 2.9120 no .
C32 H35 2.7754 no .
C33 H25 2.5685 no .
C33 H34A 2.6664 no .
C33 H34B 2.6574 no .
C33 H34C 3.3264 no .
C33 H35 3.0043 no .
C33 H41A 3.2175 no .
C33 H42A 3.4317 no .
C34 H25 3.4805 no .
C34 H31C 2.6608 no .
C34 H33A 2.6594 no .
C34 H33B 2.6655 no .
C34 H33C 3.3256 no .
C35 H29 3.1050 no .
C35 H32 3.1095 no .
C35 H33C 2.7335 no .
C35 H37A 3.3487 no .
C35 H37B 2.9055 no .
C35 H38A 3.1856 no .
C35 H41A 2.9804 no .
C35 H41B 3.3272 no .
C36 H29 2.9856 no .
C36 H30C 2.9009 no .
C36 H38A 2.9958 no .
C36 H38B 3.3283 no .
C36 H42A 3.3068 no .
C36 H42B 2.6824 no .
C37 H35 3.3723 no .
C37 H39 3.2586 no .
C37 H42B 2.7064 no .
C38 H36 3.4235 no .
C38 H40 3.3746 no .
C38 H41B 3.1714 no .
C38 H42B 2.6458 no .
C39 H37A 3.0007 no .
C39 H37B 3.3367 no .
C39 H41A 3.3401 no .
C39 H41B 2.8853 no .
C39 H42B 3.1634 no .
C40 H25 3.0285 no .
C40 H33C 3.5736 no .
C40 H35 3.5938 no .
C40 H38A 2.6903 no .
C40 H38B 3.3063 no .
C40 H42A 3.3078 no .
C40 H42B 2.9622 no .
C41 H25 3.4994 no .
C41 H33C 2.9434 no .
C41 H35 3.2293 no .
C41 H38A 2.7320 no .
C41 H39 3.3538 no .
C42 H33C 2.7888 no .
C42 H36 3.3776 no .
C42 H37B 3.1656 no .
C42 H38A 2.6620 no .
C42 H40 3.3916 no .
C43 H30A 3.5665 no .
C43 H30C 2.9670 no .
C43 H37A 3.1204 no .
C43 H39 3.4290 no .
H1 H3 3.5896 no .
H1 H4 2.0617 no .
H1 H7 2.8835 no .
H1 H8A 2.4877 no .
H1 H8B 2.9576 no .
H1 H8C 3.5770 no .
H1 H9A 2.6344 no .
H1 H9C 3.0690 no .
H1 H10 3.5197 no .
H1 H12B 3.3760 no .
H3 H4 2.8377 no .
H3 H10 3.5796 no .
H3 H11A 2.7644 no .
H3 H11B 2.1188 no .
H3 H11C 3.5501 no .
H3 H12A 3.0827 no .
H3 H13 2.7770 no .
H3 H20B 3.0853 no .
H7 H8A 2.8503 no .
H7 H8B 2.3333 no .
H7 H8C 2.3539 no .
H7 H9A 2.8665 no .
H7 H9B 2.3525 no .
H7 H9C 2.3740 no .
H7 H10 2.3807 no .
H7 H17 2.3472 no .
H7 H18 2.4987 no .
H8A H9A 2.5070 no .
H8A H9B 2.9806 no .
H8A H9C 3.5752 no .
H8B H9A 3.5732 no .
H8B H9B 3.5341 no .
H8B H16B 3.4705 no .
H8B H17 2.2735 no .
H8B H22B 3.5357 no .
H8C H9A 2.8967 no .
H8C H9B 2.4250 no .
H8C H9C 3.5202 no .
H8C H17 3.2979 no .
H9A H12B 2.9891 no .
H9B H12B 3.5226 no .
H9C H10 2.4798 no .
H9C H12A 3.4478 no .
H9C H12B 1.9277 no .
H9C H12C 3.1159 no .
H10 H11A 2.3336 no .
H10 H11B 2.8381 no .
H10 H11C 2.3208 no .
H10 H12A 2.8753 no .
H10 H12B 2.3564 no .
H10 H12C 2.3899 no .
H10 H18 2.3370 no .
H11A H12A 3.5996 no .
H11A H12C 3.5063 no .
H11A H18 2.3974 no .
H11A H19B 2.4065 no .
H11A H20B 2.4177 no .
H11B H12A 2.5271 no .
H11B H12B 3.5698 no .
H11B H12C 2.8816 no .
H11B H20B 3.1434 no .
H11C H12A 2.9718 no .
H11C H12B 3.4916 no .
H11C H12C 2.3786 no .
H11C H18 3.5033 no .
H13 H14 2.2162 no .
H13 H15B 3.4786 no .
H13 H20A 2.4905 no .
H13 H20B 2.3145 no .
H14 H15A 2.2515 no .
H14 H15B 2.7339 no .
H14 H16B 3.4920 no .
H14 H20A 3.5539 no .
H15A H16A 2.5434 no .
H15A H16B 2.2142 no .
H15A H19A 3.5846 no .
H15B H16A 2.2154 no .
H15B H16B 2.8094 no .
H15B H19A 2.1386 no .
H15B H19B 3.5943 no .
H15B H20A 2.5473 no .
H16A H17 2.5122 no .
H16A H18 3.5920 no .
H16A H19A 2.5388 no .
H16B H17 2.3532 no .
H17 H18 2.2089 no .
H17 H19A 3.4768 no .
H18 H19A 2.7602 no .
H18 H19B 2.2615 no .
H18 H20B 3.4525 no .
H19A H20A 2.2022 no .
H19A H20B 2.7994 no .
H19B H20A 2.5348 no .
H19B H20B 2.2028 no .
H23 H26 2.0822 no .
H23 H29 2.8864 no .
H23 H30A 2.5258 no .
H23 H30B 3.5962 no .
H23 H30C 2.9413 no .
H23 H31B 2.5838 no .
H23 H31C 3.0230 no .
H23 H32 3.5459 no .
H23 H34C 3.3180 no .
H25 H26 2.8582 no .
H25 H32 3.5648 no .
H25 H33A 3.5061 no .
H25 H33B 2.0944 no .
H25 H33C 2.6443 no .
H25 H34A 3.1476 no .
H25 H40 2.8381 no .
H25 H41A 3.0560 no .
H29 H30A 2.8575 no .
H29 H30B 2.3434 no .
H29 H30C 2.3637 no .
H29 H31A 2.3411 no .
H29 H31B 2.8558 no .
H29 H31C 2.3621 no .
H29 H32 2.3603 no .
H29 H34C 3.5486 no .
H29 H35 2.5537 no .
H29 H36 2.3462 no .
H30A H31A 2.9201 no .
H30A H31B 2.4473 no .
H30A H31C 3.5369 no .
H30B H31A 2.4359 no .
H30B H31B 2.9185 no .
H30B H31C 3.5302 no .
H30B H36 3.2014 no .
H30C H31A 3.5296 no .
H30C H31B 3.5360 no .
H30C H36 2.2337 no .
H30C H37A 3.3690 no .
H31A H34C 3.4838 no .
H31B H34C 3.0013 no .
H31C H32 2.5907 no .
H31C H34A 3.4321 no .
H31C H34B 3.0616 no .
H31C H34C 1.8842 no .
H32 H33A 2.3410 no .
H32 H33B 2.8582 no .
H32 H33C 2.3651 no .
H32 H34A 2.8560 no .
H32 H34B 2.3395 no .
H32 H34C 2.3615 no .
H32 H35 2.3048 no .
H33A H34A 2.9486 no .
H33A H34B 2.4659 no .
H33A H34C 3.5532 no .
H33A H35 3.4709 no .
H33B H34A 2.4821 no .
H33B H34B 2.9443 no .
H33B H34C 3.5621 no .
H33B H41A 3.2303 no .
H33C H34A 3.5614 no .
H33C H34B 3.5518 no .
H33C H35 2.4202 no .
H33C H41A 2.3929 no .
H33C H42A 2.4789 no .
H35 H36 2.2229 no .
H35 H37B 3.5999 no .
H35 H41A 3.4351 no .
H35 H42A 2.2493 no .
H35 H42B 2.7539 no .
H36 H37A 2.3589 no .
H36 H37B 2.5067 no .
H36 H42B 3.4758 no .
H37A H38A 2.8115 no .
H37A H38B 2.2165 no .
H37A H39 3.4756 no .
H37B H38A 2.2169 no .
H37B H38B 2.5358 no .
H37B H42B 2.5511 no .
H38A H39 2.7488 no .
H38A H40 3.4908 no .
H38A H41B 2.5724 no .
H38A H42A 3.5528 no .
H38A H42B 2.0856 no .
H38B H39 2.2564 no .
H38B H42B 3.5421 no .
H39 H40 2.1970 no .
H39 H41B 3.5648 no .
H40 H41A 2.3395 no .
H40 H41B 2.5036 no .
H41A H42A 2.2237 no .
H41A H42B 2.8170 no .
H41B H42A 2.5370 no .
H41B H42B 2.2233 no .
O1 H15A 3.1820 no 2_756
O1 H16B 2.8042 no 2_756
O1 H22A 2.3198 no 2_756
O1 H23 3.5401 no 1_655
O1 H30A 3.1136 no 1_655
O1 H31B 2.7590 no 1_655
O2 H12A 3.4692 no 2_746
O2 H12C 3.4492 no 2_746
O2 H15A 3.1872 no 2_756
O2 H16B 3.5427 no 2_756
O2 H41A 3.1659 no .
O2 H41B 2.6778 no .
O3 H1 3.5290 no .
O3 H8A 3.0108 no .
O3 H9A 2.7338 no .
O3 H37A 2.8176 no 2_656
O3 H38B 3.1356 no 2_656
O3 H44A 3.0250 no 2_656
O3 H44B 2.7979 no 2_656
O4 H20A 2.6612 no 1_455
O4 H20B 3.1887 no 1_455
O4 H34A 3.3813 no 2_646
O4 H34B 3.3924 no 2_646
O4 H38B 3.1882 no 2_656
N1 H41B 3.5844 no .
C1 H44A 2.8691 no 2_656
C2 H44A 3.1229 no 2_656
C3 H14 3.4989 no 2_756
C3 H15A 3.1319 no 2_756
C3 H22A 3.4114 no 2_756
C3 H44A 3.5706 no 2_656
C4 H15A 2.9219 no 2_756
C4 H41B 3.4129 no .
C5 H15A 2.8020 no 2_756
C5 H16B 3.1833 no 2_756
C5 H22A 3.3632 no 2_756
C5 H41B 3.5775 no .
C6 H12A 3.5894 no 2_746
C6 H12C 2.9402 no 2_746
C6 H16A 3.5888 no 2_756
C6 H16A 3.0476 no 4_555
C6 H16B 3.3667 no 2_756
C6 H17 3.3792 no 4_555
C7 H11C 3.3637 no 3_766
C7 H44A 3.5040 no 2_656
C8 H28A 3.2730 no .
C8 H34B 3.3810 no 2_646
C8 H34C 3.0783 no 2_646
C8 H37B 3.5395 no 4_554
C8 H42B 3.3655 no 4_554
C9 H19B 3.2059 no 3_766
C9 H37B 3.3988 no 4_554
C9 H44A 3.1262 no 2_656
C10 H10 3.5613 no 3_766
C10 H18 3.1522 no 3_766
C11 H7 3.1611 no 3_766
C11 H10 3.4477 no 3_766
C11 H18 3.3206 no 3_766
C11 H22C 3.5713 no 2_756
C12 H6B 3.0059 no 2_756
C12 H14 3.2676 no 2_756
C12 H18 3.3423 no 3_766
C12 H19B 3.5238 no 3_766
C12 H30A 3.1198 no 2_656
C12 H30B 3.5251 no 2_656
C12 H44A 3.2904 no 2_656
C13 H22A 3.4695 no 2_756
C13 H44C 3.3434 no 1_655
C14 H12A 3.2969 no 2_746
C14 H44C 2.7087 no 1_655
C15 H44C 2.5936 no 1_655
C16 H6A 3.0378 no 2_746
C16 H6C 3.2653 no 4_554
C17 H6C 3.1325 no 4_554
C17 H12C 3.5452 no 3_766
C18 H10 3.4001 no 3_766
C18 H11C 3.5230 no 3_766
C18 H12C 3.1875 no 3_766
C19 H9C 3.4758 no 3_766
C19 H12C 3.4534 no 3_766
C19 H30B 3.3950 no 4_654
C20 H26 3.2246 no 1_655
C21 H3 3.1782 no 2_746
C21 H11B 3.4168 no 2_746
C21 H41B 3.4334 no .
C22 H3 3.0520 no 2_746
C22 H11B 3.3187 no 2_746
C22 H20B 3.4667 no 2_746
C22 H23 2.9898 no 2_646
C22 H26 3.3204 no 2_646
C22 H31B 3.3900 no 2_646
C22 H34C 3.3845 no 2_646
C22 H38A 3.2173 no .
C22 H38B 3.2223 no .
C22 H39 3.3919 no .
C23 H22A 3.4877 no 2_656
C23 H22B 3.0970 no 2_656
C24 H22B 3.0468 no 2_656
C25 H22B 3.3736 no 2_656
C25 H38B 3.0737 no 2_656
C25 H39 3.4012 no 2_656
C25 H44B 3.1826 no 2_656
C26 H20A 3.4363 no 1_455
C26 H38B 2.8737 no 2_656
C27 H20A 3.5532 no 1_455
C27 H37A 3.2351 no 2_656
C27 H38B 2.7661 no 2_656
C28 H8A 3.5982 no .
C28 H9B 3.5011 no 3_666
C28 H34A 3.5566 no 2_646
C28 H34B 2.9225 no 2_646
C28 H36 3.2728 no 4_554
C28 H37A 3.4479 no 2_656
C28 H37B 3.5069 no 4_554
C29 H33A 3.0952 no 3_667
C30 H6B 3.3794 no 1_455
C30 H12B 3.0955 no 2_646
C30 H12C 3.4478 no 2_646
C30 H19A 3.5806 no 4_455
C30 H33A 3.4417 no 3_667
C31 H22B 3.5141 no 2_656
C31 H33A 3.3355 no 3_667
C31 H33C 3.4626 no 3_667
C31 H42A 3.1044 no 3_667
C32 H29 3.3201 no 3_667
C32 H32 3.4706 no 3_667
C32 H35 3.4416 no 3_667
C33 H29 3.0659 no 3_667
C33 H31A 3.2687 no 3_667
C33 H44B 3.3331 no 2_656
C34 H8A 3.1116 no 2_656
C34 H8B 3.5942 no 2_656
C34 H8C 3.4429 no 2_656
C34 H22B 3.0100 no 2_656
C34 H28A 3.0027 no 2_656
C34 H35 3.3175 no 3_667
C34 H39 3.1671 no 2_656
C35 H8C 3.5093 no 4_555
C35 H31C 3.5668 no 3_667
C35 H34B 3.3531 no 3_667
C36 H28A 3.5300 no 4_555
C36 H28C 3.5092 no 4_555
C36 H34B 3.3521 no 3_667
C37 H8C 3.4747 no 4_555
C37 H9B 3.4693 no 4_555
C37 H28A 3.5993 no 4_555
C37 H28B 3.1117 no 2_646
C38 H22B 3.4943 no .
C38 H22C 2.7215 no .
C39 H22B 3.3457 no .
C39 H22C 3.1030 no .
C39 H34A 3.1961 no 2_646
C40 H22C 3.5967 no .
C40 H44B 3.4436 no 2_656
C41 H4 3.1767 no .
C41 H44B 3.3782 no 2_656
C42 H8C 3.1739 no 4_555
C42 H31C 3.4669 no 3_667
C43 H25 3.1630 no 2_646
C43 H33B 3.2386 no 2_646
C44 H1 2.9778 no 2_646
C44 H4 3.3090 no 2_646
C44 H9A 3.4033 no 2_646
C44 H12B 3.3794 no 2_646
C44 H14 3.3684 no 1_455
C44 H15A 3.1913 no 1_455
C44 H15B 3.2649 no 1_455
C44 H25 3.0281 no 2_646
C44 H33B 3.1814 no 2_646
C44 H41A 3.3870 no 2_646
H1 O3 3.5290 no .
H1 C44 2.9778 no 2_656
H1 H40 3.2356 no .
H1 H44A 2.2173 no 2_656
H1 H44B 3.0470 no 2_656
H1 H44C 3.2869 no 2_656
H3 C21 3.1782 no 2_756
H3 C22 3.0520 no 2_756
H3 H14 3.3372 no 2_756
H3 H15A 3.2433 no 2_756
H3 H22A 2.5154 no 2_756
H3 H22C 3.0907 no 2_756
H4 C41 3.1767 no .
H4 C44 3.3090 no 2_656
H4 H15A 2.7501 no 2_756
H4 H40 3.5436 no .
H4 H41A 2.7614 no .
H4 H41B 2.7348 no .
H4 H44A 3.0724 no 2_656
H4 H44B 3.1868 no 2_656
H4 H44C 3.1089 no 2_656
H6A C16 3.0378 no 2_756
H6A H6A 3.0141 no 3_767
H6A H15A 3.3824 no 2_756
H6A H16A 2.6950 no 2_756
H6A H16A 2.9619 no 4_555
H6A H16B 2.5386 no 2_756
H6A H31B 3.3291 no 1_655
H6B C12 3.0059 no 2_746
H6B C30 3.3794 no 1_655
H6B H12A 2.9771 no 2_746
H6B H12B 3.4731 no 2_746
H6B H12C 2.2453 no 2_746
H6B H16A 2.8407 no 4_555
H6B H17 3.4341 no 4_555
H6B H30A 2.7201 no 1_655
H6B H30B 3.1769 no 1_655
H6B H31A 3.5915 no 1_655
H6B H31B 3.1947 no 1_655
H6C C16 3.2653 no 4_555
H6C C17 3.1325 no 4_555
H6C H11C 3.2820 no 2_746
H6C H12C 2.9488 no 2_746
H6C H16A 2.8203 no 4_555
H6C H16B 3.2961 no 4_555
H6C H17 2.5426 no 4_555
H6C H41B 3.4827 no .
H6C H42A 3.1605 no .
H6C H42B 3.5115 no .
H7 C11 3.1611 no 3_766
H7 H11A 3.1019 no 3_766
H7 H11C 2.3991 no 3_766
H8A O3 3.0108 no .
H8A C28 3.5982 no .
H8A C34 3.1116 no 2_646
H8A H28A 2.6976 no .
H8A H34A 3.0294 no 2_646
H8A H34B 2.9657 no 2_646
H8A H34C 2.8118 no 2_646
H8A H40 3.1739 no .
H8B C34 3.5942 no 2_646
H8B H31C 3.3554 no 2_646
H8B H34C 2.8788 no 2_646
H8B H42B 3.5155 no 4_554
H8C C34 3.4429 no 2_646
H8C C35 3.5093 no 4_554
H8C C37 3.4747 no 4_554
H8C C42 3.1739 no 4_554
H8C H28A 2.9790 no .
H8C H34B 3.0436 no 2_646
H8C H34C 3.0218 no 2_646
H8C H37B 2.6722 no 4_554
H8C H42A 3.2127 no 4_554
H8C H42B 2.4907 no 4_554
H9A O3 2.7338 no .
H9A C44 3.4033 no 2_656
H9A H28A 3.1853 no .
H9A H28B 3.2987 no .
H9A H37A 3.2892 no 2_656
H9A H44A 2.5529 no 2_656
H9B C28 3.5011 no 3_666
H9B C37 3.4693 no 4_554
H9B H11A 3.4960 no 3_766
H9B H19B 3.0341 no 3_766
H9B H28A 3.5109 no .
H9B H28B 2.9599 no 3_666
H9B H28C 3.2182 no 3_666
H9B H37B 2.5170 no 4_554
H9C C19 3.4758 no 3_766
H9C H11A 3.5351 no 3_766
H9C H19B 2.5239 no 3_766
H9C H28C 3.4858 no 3_666
H9C H30C 3.4964 no 2_656
H9C H44A 3.0558 no 2_656
H10 C10 3.5613 no 3_766
H10 C11 3.4477 no 3_766
H10 C18 3.4001 no 3_766
H10 H10 2.7968 no 3_766
H10 H11A 3.1202 no 3_766
H10 H11C 3.2075 no 3_766
H10 H18 2.5196 no 3_766
H10 H19B 3.1604 no 3_766
H11A H7 3.1019 no 3_766
H11A H9B 3.4960 no 3_766
H11A H9C 3.5351 no 3_766
H11A H10 3.1202 no 3_766
H11A H22C 3.5616 no 2_756
H11B C21 3.4168 no 2_756
H11B C22 3.3187 no 2_756
H11B H22A 3.3456 no 2_756
H11B H22C 2.7721 no 2_756
H11B H38A 3.3910 no 2_756
H11C C7 3.3637 no 3_766
H11C C18 3.5230 no 3_766
H11C H6C 3.2820 no 2_756
H11C H7 2.3991 no 3_766
H11C H10 3.2075 no 3_766
H11C H17 3.0650 no 3_766
H11C H18 2.7184 no 3_766
H12A O2 3.4692 no 2_756
H12A C6 3.5894 no 2_756
H12A C14 3.2969 no 2_756
H12A H6B 2.9771 no 2_756
H12A H14 2.3059 no 2_756
H12A H30A 3.0728 no 2_656
H12A H44A 3.1794 no 2_656
H12A H44C 3.2326 no 2_656
H12B C30 3.0955 no 2_656
H12B C44 3.3794 no 2_656
H12B H6B 3.4731 no 2_756
H12B H14 3.5940 no 2_756
H12B H19B 3.1790 no 3_766
H12B H30A 2.7948 no 2_656
H12B H30B 3.0491 no 2_656
H12B H30C 2.9190 no 2_656
H12B H44A 2.6712 no 2_656
H12B H44C 3.4615 no 2_656
H12C O2 3.4492 no 2_756
H12C C6 2.9402 no 2_756
H12C C17 3.5452 no 3_766
H12C C18 3.1875 no 3_766
H12C C19 3.4534 no 3_766
H12C C30 3.4478 no 2_656
H12C H6B 2.2453 no 2_756
H12C H6C 2.9488 no 2_756
H12C H17 3.3923 no 3_766
H12C H18 2.7822 no 3_766
H12C H19A 3.3564 no 3_766
H12C H19B 3.1874 no 3_766
H12C H30A 2.9659 no 2_656
H12C H30B 3.1621 no 2_656
H13 H22A 2.7275 no 2_756
H13 H23 3.2679 no 1_655
H13 H26 3.4509 no 1_655
H13 H30A 3.4188 no 1_655
H13 H44C 3.5042 no 1_655
H14 C3 3.4989 no 2_746
H14 C12 3.2676 no 2_746
H14 C44 3.3684 no 1_655
H14 H3 3.3372 no 2_746
H14 H12A 2.3059 no 2_746
H14 H12B 3.5940 no 2_746
H14 H44A 3.5557 no 1_655
H14 H44C 2.4973 no 1_655
H15A O1 3.1820 no 2_746
H15A O2 3.1872 no 2_746
H15A C3 3.1319 no 2_746
H15A C4 2.9219 no 2_746
H15A C5 2.8020 no 2_746
H15A C44 3.1913 no 1_655
H15A H3 3.2433 no 2_746
H15A H4 2.7501 no 2_746
H15A H6A 3.3824 no 2_746
H15A H41A 3.5697 no 2_746
H15A H44A 3.5610 no 1_655
H15A H44B 3.3758 no 1_655
H15A H44C 2.3120 no 1_655
H15B C44 3.2649 no 1_655
H15B H33A 3.4753 no 2_746
H15B H33B 3.3474 no 2_746
H15B H33C 3.5975 no 2_746
H15B H44B 3.3625 no 1_655
H15B H44C 2.4254 no 1_655
H16A C6 3.5888 no 2_746
H16A C6 3.0476 no 4_554
H16A H6A 2.6950 no 2_746
H16A H6A 2.9619 no 4_554
H16A H6B 2.8407 no 4_554
H16A H6C 2.8203 no 4_554
H16A H30B 3.5498 no 4_654
H16A H31A 3.4025 no 4_654
H16B O1 2.8042 no 2_746
H16B O2 3.5427 no 2_746
H16B C5 3.1833 no 2_746
H16B C6 3.3667 no 2_746
H16B H6A 2.5386 no 2_746
H16B H6C 3.2961 no 4_554
H16B H31B 3.3180 no 2_646
H17 C6 3.3792 no 4_554
H17 H6B 3.4341 no 4_554
H17 H6C 2.5426 no 4_554
H17 H11C 3.0650 no 3_766
H17 H12C 3.3923 no 3_766
H18 C10 3.1522 no 3_766
H18 C11 3.3206 no 3_766
H18 C12 3.3423 no 3_766
H18 H10 2.5196 no 3_766
H18 H11C 2.7184 no 3_766
H18 H12C 2.7822 no 3_766
H19A C30 3.5806 no 4_654
H19A H12C 3.3564 no 3_766
H19A H28C 3.5500 no 1_655
H19A H30B 2.6201 no 4_654
H19A H33A 3.5197 no 2_746
H19B C9 3.2059 no 3_766
H19B C12 3.5238 no 3_766
H19B H9B 3.0341 no 3_766
H19B H9C 2.5239 no 3_766
H19B H10 3.1604 no 3_766
H19B H12B 3.1790 no 3_766
H19B H12C 3.1874 no 3_766
H19B H28C 3.2744 no 1_655
H19B H30B 3.2953 no 4_654
H20A O4 2.6612 no 1_655
H20A C26 3.4363 no 1_655
H20A C27 3.5532 no 1_655
H20A H26 2.7725 no 1_655
H20A H28C 3.4282 no 1_655
H20A H33B 3.5814 no 2_746
H20A H44C 3.3875 no 1_655
H20B O4 3.1887 no 1_655
H20B C22 3.4667 no 2_756
H20B H22A 3.0372 no 2_756
H20B H22C 2.9973 no 2_756
H20B H26 2.8458 no 1_655
H20B H38B 3.5788 no 2_756
H22A O1 2.3198 no 2_746
H22A C3 3.4114 no 2_746
H22A C5 3.3632 no 2_746
H22A C13 3.4695 no 2_746
H22A C23 3.4877 no 2_646
H22A H3 2.5154 no 2_746
H22A H11B 3.3456 no 2_746
H22A H13 2.7275 no 2_746
H22A H20B 3.0372 no 2_746
H22A H23 2.6044 no 2_646
H22A H26 3.1542 no 2_646
H22A H31B 3.0063 no 2_646
H22B C23 3.0970 no 2_646
H22B C24 3.0468 no 2_646
H22B C25 3.3736 no 2_646
H22B C31 3.5141 no 2_646
H22B C34 3.0100 no 2_646
H22B C38 3.4943 no .
H22B C39 3.3457 no .
H22B H23 2.5410 no 2_646
H22B H26 3.0701 no 2_646
H22B H31B 3.0716 no 2_646
H22B H31C 3.2469 no 2_646
H22B H34A 2.7688 no 2_646
H22B H34C 2.4857 no 2_646
H22B H38A 3.4576 no .
H22B H38B 3.0898 no .
H22B H39 2.8618 no .
H22C C11 3.5713 no 2_746
H22C C38 2.7215 no .
H22C C39 3.1030 no .
H22C C40 3.5967 no .
H22C H3 3.0907 no 2_746
H22C H11A 3.5616 no 2_746
H22C H11B 2.7721 no 2_746
H22C H20B 2.9973 no 2_746
H22C H23 3.4656 no 2_646
H22C H26 3.1762 no 2_646
H22C H38A 2.2937 no .
H22C H38B 2.5106 no .
H22C H39 3.1082 no .
H22C H41B 3.2199 no .
H23 O1 3.5401 no 1_455
H23 C22 2.9898 no 2_656
H23 H13 3.2679 no 1_455
H23 H22A 2.6044 no 2_656
H23 H22B 2.5410 no 2_656
H23 H22C 3.4656 no 2_656
H25 C43 3.1630 no 2_656
H25 C44 3.0281 no 2_656
H25 H38B 3.1769 no 2_656
H25 H39 3.2403 no 2_656
H25 H44A 3.5797 no 2_656
H25 H44B 2.2121 no 2_656
H26 C20 3.2246 no 1_455
H26 C22 3.3204 no 2_656
H26 H13 3.4509 no 1_455
H26 H20A 2.7725 no 1_455
H26 H20B 2.8458 no 1_455
H26 H22A 3.1542 no 2_656
H26 H22B 3.0701 no 2_656
H26 H22C 3.1762 no 2_656
H26 H38B 2.7170 no 2_656
H28A C8 3.2730 no .
H28A C34 3.0027 no 2_646
H28A C36 3.5300 no 4_554
H28A C37 3.5993 no 4_554
H28A H8A 2.6976 no .
H28A H8C 2.9790 no .
H28A H9A 3.1853 no .
H28A H9B 3.5109 no .
H28A H34A 2.9722 no 2_646
H28A H34B 2.2420 no 2_646
H28A H34C 3.4745 no 2_646
H28A H36 3.0014 no 4_554
H28A H37B 3.0240 no 4_554
H28B C37 3.1117 no 2_656
H28B H9A 3.2987 no .
H28B H9B 2.9599 no 3_666
H28B H28B 3.1322 no 3_666
H28B H37A 2.6270 no 2_656
H28B H37B 2.7545 no 2_656
H28B H37B 3.4085 no 4_554
H28B H38B 3.4136 no 2_656
H28C C36 3.5092 no 4_554
H28C H9B 3.2182 no 3_666
H28C H9C 3.4858 no 3_666
H28C H19A 3.5500 no 1_455
H28C H19B 3.2744 no 1_455
H28C H20A 3.4282 no 1_455
H28C H30B 3.3358 no 4_554
H28C H30C 3.2659 no 4_554
H28C H33A 3.3016 no 2_646
H28C H34B 2.9399 no 2_646
H28C H36 2.7002 no 4_554
H28C H37A 3.4891 no 4_554
H28C H37B 3.5324 no 4_554
H29 C32 3.3201 no 3_667
H29 C33 3.0659 no 3_667
H29 H32 2.7678 no 3_667
H29 H33A 2.3763 no 3_667
H29 H33C 3.2317 no 3_667
H29 H34B 3.2993 no 3_667
H30A O1 3.1136 no 1_455
H30A C12 3.1198 no 2_646
H30A H6B 2.7201 no 1_455
H30A H12A 3.0728 no 2_646
H30A H12B 2.7948 no 2_646
H30A H12C 2.9659 no 2_646
H30A H13 3.4188 no 1_455
H30B C12 3.5251 no 2_646
H30B C19 3.3950 no 4_455
H30B H6B 3.1769 no 1_455
H30B H12B 3.0491 no 2_646
H30B H12C 3.1621 no 2_646
H30B H16A 3.5498 no 4_455
H30B H19A 2.6201 no 4_455
H30B H19B 3.2953 no 4_455
H30B H28C 3.3358 no 4_555
H30B H33A 2.9374 no 3_667
H30C H9C 3.4964 no 2_646
H30C H12B 2.9190 no 2_646
H30C H28C 3.2659 no 4_555
H31A C33 3.2687 no 3_667
H31A H6B 3.5915 no 1_455
H31A H16A 3.4025 no 4_455
H31A H33A 2.8124 no 3_667
H31A H33C 2.8329 no 3_667
H31A H35 3.5273 no 3_667
H31A H42A 2.6527 no 3_667
H31B O1 2.7590 no 1_455
H31B C22 3.3900 no 2_656
H31B H6A 3.3291 no 1_455
H31B H6B 3.1947 no 1_455
H31B H16B 3.3180 no 2_656
H31B H22A 3.0063 no 2_656
H31B H22B 3.0716 no 2_656
H31C C35 3.5668 no 3_667
H31C C42 3.4669 no 3_667
H31C H8B 3.3554 no 2_656
H31C H22B 3.2469 no 2_656
H31C H33C 3.4163 no 3_667
H31C H35 2.9150 no 3_667
H31C H42A 2.6827 no 3_667
H32 C32 3.4706 no 3_667
H32 H29 2.7678 no 3_667
H32 H32 2.4900 no 3_667
H32 H35 2.7185 no 3_667
H33A C29 3.0952 no 3_667
H33A C30 3.4417 no 3_667
H33A C31 3.3355 no 3_667
H33A H15B 3.4753 no 2_756
H33A H19A 3.5197 no 2_756
H33A H28C 3.3016 no 2_656
H33A H29 2.3763 no 3_667
H33A H30B 2.9374 no 3_667
H33A H31A 2.8124 no 3_667
H33A H36 3.4877 no 3_667
H33B C43 3.2386 no 2_656
H33B C44 3.1814 no 2_656
H33B H15B 3.3474 no 2_756
H33B H20A 3.5814 no 2_756
H33B H39 3.4722 no 2_656
H33B H44B 2.6023 no 2_656
H33B H44C 3.3045 no 2_656
H33C C31 3.4626 no 3_667
H33C H15B 3.5975 no 2_756
H33C H29 3.2317 no 3_667
H33C H31A 2.8329 no 3_667
H33C H31C 3.4163 no 3_667
H33C H44B 3.2014 no 2_656
H34A O4 3.3813 no 2_656
H34A C28 3.5566 no 2_656
H34A C39 3.1961 no 2_656
H34A H8A 3.0294 no 2_656
H34A H22B 2.7688 no 2_656
H34A H28A 2.9722 no 2_656
H34A H39 2.2183 no 2_656
H34A H40 3.3863 no 2_656
H34B O4 3.3924 no 2_656
H34B C8 3.3810 no 2_656
H34B C28 2.9225 no 2_656
H34B C35 3.3531 no 3_667
H34B C36 3.3521 no 3_667
H34B H8A 2.9657 no 2_656
H34B H8C 3.0436 no 2_656
H34B H28A 2.2420 no 2_656
H34B H28C 2.9399 no 2_656
H34B H29 3.2993 no 3_667
H34B H35 2.8389 no 3_667
H34B H36 2.8332 no 3_667
H34C C8 3.0783 no 2_656
H34C C22 3.3845 no 2_656
H34C H8A 2.8118 no 2_656
H34C H8B 2.8788 no 2_656
H34C H8C 3.0218 no 2_656
H34C H22B 2.4857 no 2_656
H34C H28A 3.4745 no 2_656
H34C H35 3.2590 no 3_667
H34C H39 3.4828 no 2_656
H35 C32 3.4416 no 3_667
H35 C34 3.3175 no 3_667
H35 H31A 3.5273 no 3_667
H35 H31C 2.9150 no 3_667
H35 H32 2.7185 no 3_667
H35 H34B 2.8389 no 3_667
H35 H34C 3.2590 no 3_667
H36 C28 3.2728 no 4_555
H36 H28A 3.0014 no 4_555
H36 H28C 2.7002 no 4_555
H36 H33A 3.4877 no 3_667
H36 H34B 2.8332 no 3_667
H37A O3 2.8176 no 2_646
H37A C27 3.2351 no 2_646
H37A C28 3.4479 no 2_646
H37A H9A 3.2892 no 2_646
H37A H28B 2.6270 no 2_646
H37A H28C 3.4891 no 4_555
H37B C8 3.5395 no 4_555
H37B C9 3.3988 no 4_555
H37B C28 3.5069 no 4_555
H37B H8C 2.6722 no 4_555
H37B H9B 2.5170 no 4_555
H37B H28A 3.0240 no 4_555
H37B H28B 2.7545 no 2_646
H37B H28B 3.4085 no 4_555
H37B H28C 3.5324 no 4_555
H38A C22 3.2173 no .
H38A H11B 3.3910 no 2_746
H38A H22B 3.4576 no .
H38A H22C 2.2937 no .
H38B O3 3.1356 no 2_646
H38B O4 3.1882 no 2_646
H38B C22 3.2223 no .
H38B C25 3.0737 no 2_646
H38B C26 2.8737 no 2_646
H38B C27 2.7661 no 2_646
H38B H20B 3.5788 no 2_746
H38B H22B 3.0898 no .
H38B H22C 2.5106 no .
H38B H25 3.1769 no 2_646
H38B H26 2.7170 no 2_646
H38B H28B 3.4136 no 2_646
H39 C22 3.3919 no .
H39 C25 3.4012 no 2_646
H39 C34 3.1671 no 2_646
H39 H22B 2.8618 no .
H39 H22C 3.1082 no .
H39 H25 3.2403 no 2_646
H39 H33B 3.4722 no 2_646
H39 H34A 2.2183 no 2_646
H39 H34C 3.4828 no 2_646
H40 H1 3.2356 no .
H40 H4 3.5436 no .
H40 H8A 3.1739 no .
H40 H34A 3.3863 no 2_646
H40 H44B 2.9412 no 2_656
H41A O2 3.1659 no .
H41A C44 3.3870 no 2_656
H41A H4 2.7614 no .
H41A H15A 3.5697 no 2_756
H41A H44B 2.5739 no 2_656
H41A H44C 3.4540 no 2_656
H41B O2 2.6778 no .
H41B N1 3.5844 no .
H41B C4 3.4129 no .
H41B C5 3.5775 no .
H41B C21 3.4334 no .
H41B H4 2.7348 no .
H41B H6C 3.4827 no .
H41B H22C 3.2199 no .
H42A C31 3.1044 no 3_667
H42A H6C 3.1605 no .
H42A H8C 3.2127 no 4_555
H42A H31A 2.6527 no 3_667
H42A H31C 2.6827 no 3_667
H42B C8 3.3655 no 4_555
H42B H6C 3.5115 no .
H42B H8B 3.5155 no 4_555
H42B H8C 2.4907 no 4_555
H44A O3 3.0250 no 2_646
H44A C1 2.8691 no 2_646
H44A C2 3.1229 no 2_646
H44A C3 3.5706 no 2_646
H44A C7 3.5040 no 2_646
H44A C9 3.1262 no 2_646
H44A C12 3.2904 no 2_646
H44A H1 2.2173 no 2_646
H44A H4 3.0724 no 2_646
H44A H9A 2.5529 no 2_646
H44A H9C 3.0558 no 2_646
H44A H12A 3.1794 no 2_646
H44A H12B 2.6712 no 2_646
H44A H14 3.5557 no 1_455
H44A H15A 3.5610 no 1_455
H44A H25 3.5797 no 2_646
H44B O3 2.7979 no 2_646
H44B C25 3.1826 no 2_646
H44B C33 3.3331 no 2_646
H44B C40 3.4436 no 2_646
H44B C41 3.3782 no 2_646
H44B H1 3.0470 no 2_646
H44B H4 3.1868 no 2_646
H44B H15A 3.3758 no 1_455
H44B H15B 3.3625 no 1_455
H44B H25 2.2121 no 2_646
H44B H33B 2.6023 no 2_646
H44B H33C 3.2014 no 2_646
H44B H40 2.9412 no 2_646
H44B H41A 2.5739 no 2_646
H44C C13 3.3434 no 1_455
H44C C14 2.7087 no 1_455
H44C C15 2.5936 no 1_455
H44C H1 3.2869 no 2_646
H44C H4 3.1089 no 2_646
H44C H12A 3.2326 no 2_646
H44C H12B 3.4615 no 2_646
H44C H13 3.5042 no 1_455
H44C H14 2.4973 no 1_455
H44C H15A 2.3120 no 1_455
H44C H15B 2.4254 no 1_455
H44C H20A 3.3875 no 1_455
H44C H33B 3.3045 no 2_646
H44C H41A 3.4540 no 2_646

loop_
_geom_torsion_atom_site_label_1
_geom_torsion_atom_site_label_2
_geom_torsion_atom_site_label_3
_geom_torsion_atom_site_label_4
_geom_torsion
_geom_torsion_publ_flag
N1 Ru1 C1 C2 159.9(4) no
N1 Ru1 C1 C7 -79.5(7) no
N1 Ru1 C2 C1 -24.2(6) no
N1 Ru1 C2 C3 104.6(5) no
N1 Ru1 C2 C10 -143.7(7) no
N1 Ru1 C3 C2 -101.6(5) no
N1 Ru1 C3 C4 29.7(6) no
N1 Ru1 C4 C3 -155.8(4) no
N1 Ru1 C4 C5 92.8(8) no
N1 Ru1 C13 C14 19.3(7) no
N1 Ru1 C13 C20 139.2(6) no
N1 Ru1 C14 C13 -162.7(5) no
N1 Ru1 C14 C15 78.7(6) no
N1 Ru1 C17 C16 -60.8(6) no
N1 Ru1 C17 C18 180.0(5) no
N1 Ru1 C18 C17 -0.0(6) no
N1 Ru1 C18 C19 -118.9(7) no
C1 Ru1 C2 C1 0.0(4) no
C1 Ru1 C2 C3 128.8(8) no
C1 Ru1 C2 C10 -119.4(10) no
C2 Ru1 C1 C2 0.0(5) no
C2 Ru1 C1 C7 120.6(10) no
C1 Ru1 C3 C2 -31.3(4) no
C1 Ru1 C3 C4 100.1(5) no
C3 Ru1 C1 C2 31.1(4) no
C3 Ru1 C1 C7 151.7(8) no
C1 Ru1 C4 C3 -67.9(4) no
C1 Ru1 C4 C5 -179.3(8) no
C4 Ru1 C1 C2 69.4(4) no
C4 Ru1 C1 C7 -170.0(8) no
C1 Ru1 C13 C14 178.5(6) no
C1 Ru1 C13 C20 -61.6(13) no
C13 Ru1 C1 C2 -1.7(11) no
C13 Ru1 C1 C7 118.9(10) no
C1 Ru1 C17 C16 -148.2(6) no
C1 Ru1 C17 C18 92.6(5) no
C17 Ru1 C1 C2 -115.6(4) no
C17 Ru1 C1 C7 5.0(7) no
C1 Ru1 C18 C17 -91.8(5) no
C1 Ru1 C18 C19 149.3(7) no
C18 Ru1 C1 C2 -77.9(5) no
C18 Ru1 C1 C7 42.7(7) no
C2 Ru1 C3 C2 0.0(5) no
C2 Ru1 C3 C4 131.3(8) no
C3 Ru1 C2 C1 -128.8(8) no
C3 Ru1 C2 C3 0.0(5) no
C3 Ru1 C2 C10 111.7(11) no
C2 Ru1 C4 C3 -29.6(4) no
C2 Ru1 C4 C5 -141.1(9) no
C4 Ru1 C2 C1 -98.9(5) no
C4 Ru1 C2 C3 29.9(4) no
C4 Ru1 C2 C10 141.6(9) no
C2 Ru1 C13 C14 177.3(4) no
C2 Ru1 C13 C20 -62.8(8) no
C13 Ru1 C2 C1 179.1(5) no
C13 Ru1 C2 C3 -52.0(6) no
C13 Ru1 C2 C10 59.7(9) no
C2 Ru1 C14 C13 -5.3(10) no
C2 Ru1 C14 C15 -123.8(8) no
C14 Ru1 C2 C1 -177.3(6) no
C14 Ru1 C2 C3 -48.5(10) no
C14 Ru1 C2 C10 63.3(12) no
C2 Ru1 C17 C16 175.6(6) no
C2 Ru1 C17 C18 56.4(6) no
C17 Ru1 C2 C1 73.2(5) no
C17 Ru1 C2 C3 -158.0(4) no
C17 Ru1 C2 C10 -46.2(9) no
C2 Ru1 C18 C17 -128.7(5) no
C2 Ru1 C18 C19 112.5(7) no
C18 Ru1 C2 C1 103.7(5) no
C18 Ru1 C2 C3 -127.5(5) no
C18 Ru1 C2 C10 -15.8(8) no
C3 Ru1 C4 C3 0.0(4) no
C3 Ru1 C4 C5 -111.4(10) no
C4 Ru1 C3 C2 -131.3(8) no
C4 Ru1 C3 C4 0.0(5) no
C3 Ru1 C13 C14 148.6(5) no
C3 Ru1 C13 C20 -91.5(7) no
C13 Ru1 C3 C2 134.4(5) no
C13 Ru1 C3 C4 -94.3(5) no
C3 Ru1 C14 C13 -37.6(6) no
C3 Ru1 C14 C15 -156.1(5) no
C14 Ru1 C3 C2 156.4(4) no
C14 Ru1 C3 C4 -72.3(5) no
C3 Ru1 C17 C16 152.8(5) no
C3 Ru1 C17 C18 33.6(9) no
C17 Ru1 C3 C2 36.6(8) no
C17 Ru1 C3 C4 167.9(5) no
C3 Ru1 C18 C17 -159.7(4) no
C3 Ru1 C18 C19 81.5(7) no
C18 Ru1 C3 C2 57.5(5) no
C18 Ru1 C3 C4 -171.1(4) no
C4 Ru1 C13 C14 110.7(5) no
C4 Ru1 C13 C20 -129.4(7) no
C13 Ru1 C4 C3 86.5(5) no
C13 Ru1 C4 C5 -24.9(8) no
C4 Ru1 C14 C13 -74.8(5) no
C4 Ru1 C14 C15 166.6(6) no
C14 Ru1 C4 C3 122.8(4) no
C14 Ru1 C4 C5 11.4(9) no
C4 Ru1 C18 C17 -169.8(5) no
C4 Ru1 C18 C19 71.4(10) no
C18 Ru1 C4 C3 15.5(9) no
C18 Ru1 C4 C5 -95.9(9) no
C13 Ru1 C14 C13 0.0(6) no
C13 Ru1 C14 C15 -118.6(10) no
C14 Ru1 C13 C14 0.0(5) no
C14 Ru1 C13 C20 119.9(11) no
C13 Ru1 C17 C16 56.6(7) no
C13 Ru1 C17 C18 -62.6(5) no
C17 Ru1 C13 C14 -67.3(5) no
C17 Ru1 C13 C20 52.6(7) no
C13 Ru1 C18 C17 115.1(5) no
C13 Ru1 C18 C19 -3.7(7) no
C18 Ru1 C13 C14 -100.9(6) no
C18 Ru1 C13 C20 19.0(7) no
C14 Ru1 C17 C16 21.6(6) no
C14 Ru1 C17 C18 -97.6(5) no
C17 Ru1 C14 C13 111.1(5) no
C17 Ru1 C14 C15 -7.4(6) no
C14 Ru1 C18 C17 78.1(5) no
C14 Ru1 C18 C19 -40.8(7) no
C18 Ru1 C14 C13 74.0(5) no
C18 Ru1 C14 C15 -44.6(6) no
C17 Ru1 C18 C17 0.0(5) no
C17 Ru1 C18 C19 -118.8(10) no
C18 Ru1 C17 C16 119.2(9) no
C18 Ru1 C17 C18 0.0(5) no
N2 Ru2 C23 C24 -159.3(4) no
N2 Ru2 C23 C29 79.6(7) no
N2 Ru2 C24 C23 24.9(6) no
N2 Ru2 C24 C25 -105.1(5) no
N2 Ru2 C24 C32 143.1(7) no
N2 Ru2 C25 C24 100.9(5) no
N2 Ru2 C25 C26 -29.3(6) no
N2 Ru2 C26 C25 156.2(4) no
N2 Ru2 C26 C27 -94.7(8) no
N2 Ru2 C35 C36 -1.7(6) no
N2 Ru2 C35 C42 117.1(6) no
N2 Ru2 C36 C35 178.6(5) no
N2 Ru2 C36 C37 59.6(6) no
N2 Ru2 C39 C38 -79.3(6) no
N2 Ru2 C39 C40 160.9(5) no
N2 Ru2 C40 C39 -21.0(6) no
N2 Ru2 C40 C41 -140.7(6) no
C23 Ru2 C24 C23 0.0(4) no
C23 Ru2 C24 C25 -130.0(8) no
C23 Ru2 C24 C32 118.3(10) no
C24 Ru2 C23 C24 -0.0(4) no
C24 Ru2 C23 C29 -121.0(9) no
C23 Ru2 C25 C24 30.7(4) no
C23 Ru2 C25 C26 -99.5(5) no
C25 Ru2 C23 C24 -30.3(4) no
C25 Ru2 C23 C29 -151.3(8) no
C23 Ru2 C26 C25 68.3(5) no
C23 Ru2 C26 C27 177.4(8) no
C26 Ru2 C23 C24 -69.1(4) no
C26 Ru2 C23 C29 169.9(8) no
C23 Ru2 C35 C36 90.6(5) no
C23 Ru2 C35 C42 -150.6(7) no
C35 Ru2 C23 C24 77.7(5) no
C35 Ru2 C23 C29 -43.3(7) no
C23 Ru2 C36 C35 -94.1(5) no
C23 Ru2 C36 C37 147.0(6) no
C36 Ru2 C23 C24 115.7(4) no
C36 Ru2 C23 C29 -5.3(7) no
C23 Ru2 C40 C39 -177.3(6) no
C23 Ru2 C40 C41 63.0(11) no
C40 Ru2 C23 C24 -0.5(10) no
C40 Ru2 C23 C29 -121.6(9) no
C24 Ru2 C25 C24 0.0(5) no
C24 Ru2 C25 C26 -130.2(8) no
C25 Ru2 C24 C23 130.0(8) no
C25 Ru2 C24 C25 0.0(5) no
C25 Ru2 C24 C32 -111.8(11) no
C24 Ru2 C26 C25 30.0(4) no
C24 Ru2 C26 C27 139.1(9) no
C26 Ru2 C24 C23 99.1(5) no
C26 Ru2 C24 C25 -30.8(4) no
C26 Ru2 C24 C32 -142.6(9) no
C24 Ru2 C35 C36 127.4(5) no
C24 Ru2 C35 C42 -113.8(7) no
C35 Ru2 C24 C23 -104.2(5) no
C35 Ru2 C24 C25 125.9(5) no
C35 Ru2 C24 C32 14.1(8) no
C24 Ru2 C36 C35 -58.0(6) no
C24 Ru2 C36 C37 -176.9(6) no
C36 Ru2 C24 C23 -72.9(5) no
C36 Ru2 C24 C25 157.2(4) no
C36 Ru2 C24 C32 45.4(9) no
C24 Ru2 C39 C38 124.4(8) no
C24 Ru2 C39 C40 4.6(10) no
C39 Ru2 C24 C23 176.7(6) no
C39 Ru2 C24 C25 46.7(10) no
C39 Ru2 C24 C32 -65.1(12) no
C24 Ru2 C40 C39 -177.7(4) no
C24 Ru2 C40 C41 62.6(7) no
C40 Ru2 C24 C23 179.7(4) no
C40 Ru2 C24 C25 49.8(6) no
C40 Ru2 C24 C32 -62.0(9) no
C25 Ru2 C26 C25 0.0(5) no
C25 Ru2 C26 C27 109.1(10) no
C26 Ru2 C25 C24 130.2(8) no
C26 Ru2 C25 C26 0.0(5) no
C25 Ru2 C35 C36 158.7(4) no
C25 Ru2 C35 C42 -82.5(7) no
C35 Ru2 C25 C24 -59.2(5) no
C35 Ru2 C25 C26 170.6(4) no
C25 Ru2 C36 C35 -34.9(9) no
C25 Ru2 C36 C37 -153.8(6) no
C36 Ru2 C25 C24 -37.4(9) no
C36 Ru2 C25 C26 -167.6(5) no
C25 Ru2 C39 C38 155.6(5) no
C25 Ru2 C39 C40 35.8(6) no
C39 Ru2 C25 C24 -157.5(4) no
C39 Ru2 C25 C26 72.3(6) no
C25 Ru2 C40 C39 -150.2(5) no
C25 Ru2 C40 C41 90.2(7) no
C40 Ru2 C25 C24 -136.9(5) no
C40 Ru2 C25 C26 92.9(5) no
C26 Ru2 C35 C36 169.4(5) no
C26 Ru2 C35 C42 -71.8(10) no
C35 Ru2 C26 C25 -16.4(9) no
C35 Ru2 C26 C27 92.7(9) no
C26 Ru2 C39 C38 -166.7(6) no
C26 Ru2 C39 C40 73.5(5) no
C39 Ru2 C26 C25 -123.1(4) no
C39 Ru2 C26 C27 -14.0(8) no
C26 Ru2 C40 C39 -111.8(5) no
C26 Ru2 C40 C41 128.5(7) no
C40 Ru2 C26 C25 -87.9(5) no
C40 Ru2 C26 C27 21.2(8) no
C35 Ru2 C36 C35 0.0(5) no
C35 Ru2 C36 C37 -119.0(9) no
C36 Ru2 C35 C36 0.0(5) no
C36 Ru2 C35 C42 118.8(10) no
C35 Ru2 C39 C38 44.9(6) no
C35 Ru2 C39 C40 -75.0(5) no
C39 Ru2 C35 C36 -78.8(5) no
C39 Ru2 C35 C42 40.0(7) no
C35 Ru2 C40 C39 100.1(5) no
C35 Ru2 C40 C41 -19.6(6) no
C40 Ru2 C35 C36 -115.2(5) no
C40 Ru2 C35 C42 3.6(6) no
C36 Ru2 C39 C38 7.3(6) no
C36 Ru2 C39 C40 -112.5(5) no
C39 Ru2 C36 C35 96.8(5) no
C39 Ru2 C36 C37 -22.1(6) no
C36 Ru2 C40 C39 66.2(5) no
C36 Ru2 C40 C41 -53.5(7) no
C40 Ru2 C36 C35 62.9(5) no
C40 Ru2 C36 C37 -56.0(7) no
C39 Ru2 C40 C39 0.0(4) no
C39 Ru2 C40 C41 -119.7(9) no
C40 Ru2 C39 C38 119.8(9) no
C40 Ru2 C39 C40 0.0(5) no
C6 O2 C5 O1 6.1(15) no
C6 O2 C5 C4 -174.7(8) no
C28 O4 C27 O3 -5.8(14) no
C28 O4 C27 C26 174.5(8) no
Ru1 C1 C2 Ru1 0.00(3) no
Ru1 C1 C2 C3 -53.9(7) no
Ru1 C1 C2 C10 127.9(10) no
Ru1 C1 C7 C8 74.3(10) no
Ru1 C1 C7 C9 -163.8(6) no
C2 C1 C7 C8 164.9(9) no
C2 C1 C7 C9 -73.2(13) no
C7 C1 C2 Ru1 -119.3(10) no
C7 C1 C2 C3 -173.2(9) no
C7 C1 C2 C10 8.6(16) no
Ru1 C2 C3 Ru1 0.00(2) no
Ru1 C2 C3 C4 -56.2(7) no
Ru1 C2 C10 C11 -54.3(12) no
Ru1 C2 C10 C12 -176.5(6) no
C1 C2 C3 Ru1 54.7(8) no
C1 C2 C3 C4 -1.4(14) no
C1 C2 C10 C11 -148.6(10) no
C1 C2 C10 C12 89.2(12) no
C3 C2 C10 C11 33.2(14) no
C3 C2 C10 C12 -89.0(11) no
C10 C2 C3 Ru1 -126.9(10) no
C10 C2 C3 C4 176.9(9) no
Ru1 C3 C4 Ru1 0.00(2) no
Ru1 C3 C4 C5 123.1(8) no
C2 C3 C4 Ru1 56.9(9) no
C2 C3 C4 C5 -179.9(8) no
Ru1 C4 C5 O1 68.3(13) no
Ru1 C4 C5 O2 -110.9(9) no
C3 C4 C5 O1 -18.0(15) no
C3 C4 C5 O2 162.8(8) no
Ru1 C13 C14 Ru1 0.000(19) no
Ru1 C13 C14 C15 106.6(8) no
Ru1 C13 C20 C19 -31.1(12) no
C14 C13 C20 C19 52.2(14) no
C20 C13 C14 Ru1 -107.5(11) no
C20 C13 C14 C15 -1.0(16) no
Ru1 C14 C15 C16 -8.2(11) no
C13 C14 C15 C16 -90.4(12) no
C14 C15 C16 C17 27.2(13) no
C15 C16 C17 Ru1 -33.0(12) no
C15 C16 C17 C18 47.8(13) no
Ru1 C17 C18 Ru1 0.00(2) no
Ru1 C17 C18 C19 108.6(8) no
C16 C17 C18 Ru1 -103.2(9) no
C16 C17 C18 C19 5.4(14) no
Ru1 C18 C19 C20 -11.6(13) no
C17 C18 C19 C20 -95.0(12) no
C18 C19 C20 C13 27.1(15) no
Ru2 C23 C24 Ru2 0.000(18) no
Ru2 C23 C24 C25 53.2(7) no
Ru2 C23 C24 C32 -127.4(9) no
Ru2 C23 C29 C30 -72.4(9) no
Ru2 C23 C29 C31 166.7(6) no
C24 C23 C29 C30 -162.7(9) no
C24 C23 C29 C31 76.4(12) no
C29 C23 C24 Ru2 118.7(10) no
C29 C23 C24 C25 171.8(9) no
C29 C23 C24 C32 -8.7(16) no
Ru2 C24 C25 Ru2 0.00(2) no
Ru2 C24 C25 C26 57.8(7) no
Ru2 C24 C32 C33 57.2(12) no
Ru2 C24 C32 C34 179.5(6) no
C23 C24 C25 Ru2 -54.2(8) no
C23 C24 C25 C26 3.6(14) no
C23 C24 C32 C33 150.6(9) no
C23 C24 C32 C34 -87.1(11) no
C25 C24 C32 C33 -30.0(13) no
C25 C24 C32 C34 92.3(11) no
C32 C24 C25 Ru2 126.4(9) no
C32 C24 C25 C26 -175.9(8) no
Ru2 C25 C26 Ru2 0.00(2) no
Ru2 C25 C26 C27 -122.6(8) no
C24 C25 C26 Ru2 -58.4(9) no
C24 C25 C26 C27 179.0(8) no
Ru2 C26 C27 O3 -67.5(13) no
Ru2 C26 C27 O4 112.1(8) no
C25 C26 C27 O3 16.2(14) no
C25 C26 C27 O4 -164.1(8) no
Ru2 C35 C36 Ru2 0.00(2) no
Ru2 C35 C36 C37 103.5(8) no
Ru2 C35 C42 C41 12.6(11) no
C36 C35 C42 C41 95.4(11) no
C42 C35 C36 Ru2 -108.2(9) no
C42 C35 C36 C37 -4.8(14) no
Ru2 C36 C37 C38 34.0(10) no
C35 C36 C37 C38 -47.1(12) no
C36 C37 C38 C39 -28.2(12) no
C37 C38 C39 Ru2 8.9(11) no
C37 C38 C39 C40 91.7(12) no
Ru2 C39 C40 Ru2 0.000(18) no
Ru2 C39 C40 C41 105.8(9) no
C38 C39 C40 Ru2 -105.8(10) no
C38 C39 C40 C41 0.0(16) no
Ru2 C40 C41 C42 32.4(11) no
C39 C40 C41 C42 -50.0(14) no
C40 C41 C42 C35 -28.9(13) no
